data_4132412
loop_
_publ_author_name
'Dhers, S\'ebastien'
'Mondal, Abhishake'
'Aguil\`a, David'
'Ram\'irez, Juan'
'Vela, Sergi'
'Dechambenoit, Pierre'
'Rouzi\`eres, Mathieu'
'Nitschke, Jonathan R.'
'Cl\'erac, Rodolphe'
'Lehn, Jean-Marie'

_publ_section_title
;
 Spin State Chemistry: Modulation of Ligand p K<sub>a</sub> by Spin State
 Switching in a [2\\times 2] Iron(II) Grid-Type Complex.
;
_journal_issue 26
_journal_name_full 'Journal of the American Chemical Society'
_journal_page_first 8218
_journal_page_last 8227
_journal_paper_doi 10.1021/jacs.8b03735
_journal_volume 140
_journal_year 2018
_chemical_formula_moiety 'C88 H72 N32 Zn4, 8(B F4), 3(C2 H3 N)'
_chemical_formula_sum 'C94 H81 B8 F32 N35 Zn4'
_chemical_formula_weight 2656.89
_space_group_crystal_system monoclinic
_space_group_IT_number 14
_space_group_name_Hall '-P 2ybc'
_space_group_name_H-M_alt 'P 1 21/c 1'
_atom_sites_solution_hydrogens geom
_atom_sites_solution_primary direct
_atom_sites_solution_secondary difmap
_audit_creation_method SHELXL-2013
_cell_angle_alpha 90
_cell_angle_beta 110.798(2)
_cell_angle_gamma 90
_cell_formula_units_Z 4
_cell_length_a 19.5838(5)
_cell_length_b 35.6460(10)
_cell_length_c 18.5501(5)
_cell_measurement_reflns_used 9960
_cell_measurement_temperature 173(2)
_cell_measurement_theta_max 66.31
_cell_measurement_theta_min 2.71
_cell_volume 12105.7(6)
_computing_cell_refinement 'Bruker SAINT'
_computing_data_collection 'Bruker APEX2'
_computing_data_reduction 'Bruker SAINT'
_computing_molecular_graphics 'Mercury (Macrae et al., 2008)'
_computing_publication_material 'SHELXL-2013 (Sheldrick, 2013)'
_computing_structure_refinement 'SHELXL-2013 (Sheldrick, 2013)'
_computing_structure_solution 'SHELXS-2013 (Sheldrick, 2013)'
_diffrn_ambient_temperature 173(2)
_diffrn_measured_fraction_theta_full 0.971
_diffrn_measured_fraction_theta_max 0.967
_diffrn_measurement_device_type 'Bruker APEX-II CCD'
_diffrn_measurement_method '\f and \w scans'
_diffrn_radiation_monochromator mirror
_diffrn_radiation_type CuK\a
_diffrn_radiation_wavelength 1.54178
_diffrn_reflns_av_R_equivalents 0.0662
_diffrn_reflns_av_unetI/netI 0.0533
_diffrn_reflns_Laue_measured_fraction_full 0.971
_diffrn_reflns_Laue_measured_fraction_max 0.967
_diffrn_reflns_limit_h_max 23
_diffrn_reflns_limit_h_min -19
_diffrn_reflns_limit_k_max 40
_diffrn_reflns_limit_k_min -42
_diffrn_reflns_limit_l_max 15
_diffrn_reflns_limit_l_min -22
_diffrn_reflns_number 119103
_diffrn_reflns_point_group_measured_fraction_full 0.971
_diffrn_reflns_point_group_measured_fraction_max 0.967
_diffrn_reflns_theta_full 67.679
_diffrn_reflns_theta_max 67.864
_diffrn_reflns_theta_min 2.413
_diffrn_source 'Cu-ImuS microfocus tube'
_exptl_absorpt_coefficient_mu 1.850
_exptl_absorpt_correction_T_max 0.7528
_exptl_absorpt_correction_T_min 0.5158
_exptl_absorpt_correction_type multi-scan
_exptl_absorpt_process_details sadabs
_exptl_crystal_colour orange
_exptl_crystal_density_diffrn 1.458
_exptl_crystal_description prism
_exptl_crystal_F_000 5352
_exptl_crystal_size_max 0.360
_exptl_crystal_size_mid 0.200
_exptl_crystal_size_min 0.120
_platon_squeeze_details
;
The residual electron density was assigned to five molecules of the acetonitrile solvent [459/4= 115 e per asymmetric unit; five molecules of C2H3N1 would give 110 e]. 
;
_refine_diff_density_max 1.289
_refine_diff_density_min -2.149
_refine_diff_density_rms 0.123
_refine_ls_extinction_method none
_refine_ls_goodness_of_fit_ref 1.045
_refine_ls_hydrogen_treatment constr
_refine_ls_matrix_type full
_refine_ls_number_parameters 1429
_refine_ls_number_reflns 21271
_refine_ls_number_restraints 11
_refine_ls_restrained_S_all 1.046
_refine_ls_R_factor_all 0.1458
_refine_ls_R_factor_gt 0.1211
_refine_ls_shift/su_max 0.000
_refine_ls_shift/su_mean 0.000
_refine_ls_structure_factor_coef Fsqd
_refine_ls_weighting_details 'w=1/[\s^2^(Fo^2^)+(0.0337P)^2^+180.8675P] where P=(Fo^2^+2Fc^2^)/3'
_refine_ls_weighting_scheme calc
_refine_ls_wR_factor_gt 0.2573
_refine_ls_wR_factor_ref 0.2674
_reflns_Friedel_coverage 0.000
_reflns_number_gt 15658
_reflns_number_total 21271
_reflns_threshold_expression 'I > 2\s(I)'
_cod_data_source_file ja8b03735_si_007.cif
_cod_data_source_block jmlsd170807
_cod_original_sg_symbol_H-M 'P 21/c'
_cod_database_code 4132412
_shelx_space_group_comment
;
The symmetry employed for this shelxl refinement is uniquely defined
by the following loop, which should always be used as a source of
symmetry information in preference to the above space-group names.
They are only intended as comments.
;
_shelx_estimated_absorpt_t_min 0.556
_shelx_estimated_absorpt_t_max 0.809
_shelxl_version_number 2013-4

loop_
_space_group_symop_operation_xyz
'x, y, z'
'-x, y+1/2, -z+1/2'
'-x, -y, -z'
'x, -y-1/2, z-1/2'

loop_
_atom_site_label
_atom_site_type_symbol
_atom_site_fract_x
_atom_site_fract_y
_atom_site_fract_z
_atom_site_U_iso_or_equiv
_atom_site_adp_type
_atom_site_occupancy
_atom_site_site_symmetry_order
_atom_site_calc_flag
_atom_site_refinement_flags_posn
_atom_site_refinement_flags_adp
_atom_site_refinement_flags_occupancy
_atom_site_disorder_assembly
_atom_site_disorder_group
C1 C -0.0562(6) 0.1204(3) -0.1092(8) 0.075(4) Uani 1 1 d . . . . .
H1 H -0.0469 0.0942 -0.1040 0.090 Uiso 1 1 calc R U . . .
C2 C -0.1270(7) 0.1323(4) -0.1481(10) 0.103(6) Uani 1 1 d . . . . .
H2 H -0.1654 0.1149 -0.1705 0.123 Uiso 1 1 calc R U . . .
C3 C -0.1395(6) 0.1705(4) -0.1533(10) 0.096(5) Uani 1 1 d . . . . .
H3 H -0.1874 0.1798 -0.1799 0.115 Uiso 1 1 calc R U . . .
C4 C -0.0834(6) 0.1951(3) -0.1202(8) 0.071(4) Uani 1 1 d . . . . .
H4 H -0.0921 0.2213 -0.1225 0.086 Uiso 1 1 calc R U . . .
C5 C -0.0148(5) 0.1814(2) -0.0841(6) 0.042(2) Uani 1 1 d . . . . .
C6 C 0.0485(5) 0.2055(2) -0.0503(5) 0.043(2) Uani 1 1 d . . . . .
H6 H 0.0443 0.2321 -0.0519 0.052 Uiso 1 1 calc R U . . .
C7 C 0.2346(4) 0.1875(2) 0.0519(4) 0.0282(17) Uani 1 1 d . . . . .
C8 C 0.3001(4) 0.2049(2) 0.0904(5) 0.0310(18) Uani 1 1 d . . . . .
H8 H 0.3043 0.2314 0.0941 0.037 Uiso 1 1 calc R U . . .
C9 C 0.3601(4) 0.1812(2) 0.1237(4) 0.0281(17) Uani 1 1 d . . . . .
C10 C 0.2873(4) 0.1297(2) 0.0806(5) 0.0324(18) Uani 1 1 d . . . . .
C11 C 0.5484(5) 0.1813(2) 0.2217(5) 0.0342(19) Uani 1 1 d . . . . .
H11 H 0.5617 0.2070 0.2268 0.041 Uiso 1 1 calc R U . . .
C12 C 0.6022(5) 0.1514(3) 0.2522(5) 0.040(2) Uani 1 1 d . . . . .
C13 C 0.6758(5) 0.1583(3) 0.2897(6) 0.053(3) Uani 1 1 d . . . . .
H13 H 0.6935 0.1833 0.2972 0.064 Uiso 1 1 calc R U . . .
C14 C 0.7232(6) 0.1288(3) 0.3159(7) 0.065(3) Uani 1 1 d . . . . .
H14 H 0.7741 0.1331 0.3406 0.078 Uiso 1 1 calc R U . . .
C15 C 0.6955(6) 0.0927(3) 0.3059(7) 0.066(3) Uani 1 1 d . . . . .
H15 H 0.7268 0.0717 0.3241 0.079 Uiso 1 1 calc R U . . .
C16 C 0.6214(6) 0.0880(3) 0.2688(6) 0.050(2) Uani 1 1 d . . . . .
H16 H 0.6024 0.0632 0.2622 0.060 Uiso 1 1 calc R U . . .
C17 C 0.2815(6) 0.0885(3) 0.0724(8) 0.0679(15) Uani 1 1 d . . . . .
C18 C 0.2760(5) 0.0658(3) 0.1301(8) 0.0679(15) Uani 1 1 d . . . . .
H18 H 0.2761 0.0766 0.1770 0.082 Uiso 1 1 calc R U . . .
C19 C 0.2703(6) 0.0271(3) 0.1196(8) 0.0679(15) Uani 1 1 d . . . . .
H19 H 0.2651 0.0112 0.1585 0.082 Uiso 1 1 calc R U . . .
C20 C 0.2724(6) 0.0123(3) 0.0519(8) 0.0679(15) Uani 1 1 d . . . . .
H20 H 0.2692 -0.0142 0.0453 0.082 Uiso 1 1 calc R U . . .
C21 C 0.2789(5) 0.0334(3) -0.0053(8) 0.0679(15) Uani 1 1 d . . . . .
H21 H 0.2798 0.0221 -0.0513 0.082 Uiso 1 1 calc R U . . .
C22 C 0.2842(5) 0.0723(3) 0.0042(8) 0.0679(15) Uani 1 1 d . . . . .
H22 H 0.2896 0.0878 -0.0352 0.082 Uiso 1 1 calc R U . . .
C23 C 0.4686(5) 0.1251(3) 0.0139(5) 0.045(2) Uani 1 1 d . . . . .
H23 H 0.4733 0.1510 0.0266 0.054 Uiso 1 1 calc R U . . .
C24 C 0.4653(6) 0.1131(3) -0.0593(6) 0.054(3) Uani 1 1 d . . . . .
H24 H 0.4681 0.1309 -0.0962 0.065 Uiso 1 1 calc R U . . .
C25 C 0.4581(5) 0.0754(3) -0.0779(5) 0.051(3) Uani 1 1 d . . . . .
H25 H 0.4552 0.0671 -0.1276 0.061 Uiso 1 1 calc R U . . .
C26 C 0.4552(5) 0.0501(3) -0.0227(5) 0.046(2) Uani 1 1 d . . . . .
H26 H 0.4507 0.0240 -0.0336 0.056 Uiso 1 1 calc R U . . .
C27 C 0.4591(5) 0.0635(2) 0.0489(5) 0.0362(13) Uani 1 1 d . . . . .
C28 C 0.4541(5) 0.0384(2) 0.1073(5) 0.0362(13) Uani 1 1 d . . . . .
H28 H 0.4533 0.0119 0.1017 0.043 Uiso 1 1 calc R U . . .
C29 C 0.4355(4) 0.0548(2) 0.2850(5) 0.0337(19) Uani 1 1 d . . . . .
C30 C 0.4266(4) 0.0364(2) 0.3480(5) 0.0354(14) Uani 1 1 d . . . . .
H30 H 0.4277 0.0098 0.3520 0.042 Uiso 1 1 calc R U . . .
C31 C 0.4162(4) 0.0587(2) 0.4036(5) 0.0354(14) Uani 1 1 d . . . . .
C32 C 0.4256(4) 0.1118(2) 0.3391(4) 0.0249(11) Uani 1 1 d . . . . .
C33 C 0.3873(5) 0.0555(2) 0.5804(6) 0.042(2) Uani 1 1 d . . . . .
H33 H 0.3920 0.0297 0.5946 0.051 Uiso 1 1 calc R U . . .
C34 C 0.3695(5) 0.0846(2) 0.6278(5) 0.037(2) Uani 1 1 d . . . . .
C35 C 0.3555(5) 0.0764(3) 0.6950(5) 0.049(2) Uani 1 1 d . . . . .
H35 H 0.3579 0.0514 0.7134 0.058 Uiso 1 1 calc R U . . .
C36 C 0.3386(6) 0.1053(3) 0.7331(6) 0.059(3) Uani 1 1 d . . . . .
H36 H 0.3293 0.1002 0.7791 0.071 Uiso 1 1 calc R U . . .
C37 C 0.3345(6) 0.1413(3) 0.7074(5) 0.051(3) Uani 1 1 d . . . . .
H37 H 0.3231 0.1615 0.7345 0.062 Uiso 1 1 calc R U . . .
C38 C 0.3479(5) 0.1468(3) 0.6394(5) 0.041(2) Uani 1 1 d . . . . .
H38 H 0.3437 0.1715 0.6194 0.049 Uiso 1 1 calc R U . . .
C39 C 0.4321(4) 0.1534(2) 0.3405(4) 0.0249(11) Uani 1 1 d . . . . .
C40 C 0.5004(5) 0.1694(2) 0.3768(5) 0.040(2) Uani 1 1 d . . . . .
H40 H 0.5416 0.1535 0.3982 0.048 Uiso 1 1 calc R U . . .
C41 C 0.5097(6) 0.2075(3) 0.3827(6) 0.052(3) Uani 1 1 d . . . . .
H41 H 0.5568 0.2181 0.4074 0.062 Uiso 1 1 calc R U . . .
C42 C 0.4503(7) 0.2301(3) 0.3525(6) 0.054(3) Uani 1 1 d . . . . .
H42 H 0.4565 0.2565 0.3581 0.065 Uiso 1 1 calc R U . . .
C43 C 0.3810(7) 0.2158(3) 0.3138(6) 0.057(3) Uani 1 1 d . . . . .
H43 H 0.3408 0.2323 0.2919 0.068 Uiso 1 1 calc R U . . .
C44 C 0.3709(6) 0.1764(2) 0.3074(5) 0.043(2) Uani 1 1 d . . . . .
H44 H 0.3240 0.1658 0.2814 0.052 Uiso 1 1 calc R U . . .
C45 C 0.5591(5) 0.1136(3) 0.5857(5) 0.044(2) Uani 1 1 d . . . . .
H45 H 0.5490 0.0876 0.5769 0.052 Uiso 1 1 calc R U . . .
C46 C 0.6292(6) 0.1248(3) 0.6285(6) 0.061(3) Uani 1 1 d . . . . .
H46 H 0.6670 0.1068 0.6483 0.074 Uiso 1 1 calc R U . . .
C47 C 0.6440(7) 0.1625(3) 0.6421(7) 0.068(3) Uani 1 1 d . . . . .
H47 H 0.6913 0.1708 0.6735 0.082 Uiso 1 1 calc R U . . .
C48 C 0.5879(5) 0.1883(3) 0.6089(5) 0.048(2) Uani 1 1 d . . . . .
H48 H 0.5972 0.2144 0.6151 0.058 Uiso 1 1 calc R U . . .
C49 C 0.5192(5) 0.1754(2) 0.5672(4) 0.0326(13) Uani 1 1 d . . . . .
C50 C 0.4580(5) 0.2005(2) 0.5301(4) 0.0326(13) Uani 1 1 d . . . . .
H50 H 0.4634 0.2270 0.5314 0.039 Uiso 1 1 calc R U . . .
C51 C 0.2733(4) 0.1845(2) 0.4239(5) 0.0310(17) Uani 1 1 d . . . . .
C52 C 0.2076(5) 0.2021(2) 0.3842(5) 0.0334(18) Uani 1 1 d . . . . .
H52 H 0.2038 0.2286 0.3794 0.040 Uiso 1 1 calc R U . . .
C53 C 0.1480(4) 0.1790(2) 0.3519(5) 0.0313(18) Uani 1 1 d . . . . .
C54 C 0.2193(4) 0.1266(2) 0.3911(4) 0.0268(16) Uani 1 1 d . . . . .
C55 C -0.0429(5) 0.1796(3) 0.2549(6) 0.050(2) Uani 1 1 d . . . . .
H55 H -0.0566 0.2053 0.2524 0.060 Uiso 1 1 calc R U . . .
C56 C -0.0965(5) 0.1504(3) 0.2237(6) 0.045(2) Uani 1 1 d . . . . .
C57 C -0.1701(5) 0.1575(3) 0.1897(6) 0.059(3) Uani 1 1 d . . . . .
H57 H -0.1882 0.1824 0.1844 0.071 Uiso 1 1 calc R U . . .
C58 C -0.2170(6) 0.1274(4) 0.1635(6) 0.066(3) Uani 1 1 d . . . . .
H58 H -0.2680 0.1316 0.1392 0.079 Uiso 1 1 calc R U . . .
C59 C -0.1895(6) 0.0915(3) 0.1728(6) 0.060(3) Uani 1 1 d . . . . .
H59 H -0.2210 0.0705 0.1556 0.073 Uiso 1 1 calc R U . . .
C60 C -0.1168(5) 0.0869(3) 0.2070(6) 0.054(3) Uani 1 1 d . . . . .
H60 H -0.0982 0.0620 0.2131 0.065 Uiso 1 1 calc R U . . .
C61 C 0.2240(4) 0.0850(2) 0.3959(5) 0.0321(18) Uani 1 1 d . . . . .
C62 C 0.2201(5) 0.0671(3) 0.4612(5) 0.047(2) Uani 1 1 d . . . . .
H62 H 0.2155 0.0808 0.5032 0.056 Uiso 1 1 calc R U . . .
C63 C 0.2234(6) 0.0276(3) 0.4614(8) 0.065(3) Uani 1 1 d . . . . .
H63 H 0.2206 0.0145 0.5049 0.078 Uiso 1 1 calc R U . . .
C64 C 0.2305(6) 0.0075(3) 0.4027(9) 0.080(5) Uani 1 1 d . . . . .
H64 H 0.2327 -0.0191 0.4053 0.096 Uiso 1 1 calc R U . . .
C65 C 0.2345(6) 0.0257(3) 0.3398(8) 0.064(3) Uani 1 1 d . . . . .
H65 H 0.2392 0.0117 0.2983 0.077 Uiso 1 1 calc R U . . .
C66 C 0.2316(4) 0.0643(2) 0.3357(6) 0.041(2) Uani 1 1 d . . . . .
H66 H 0.2349 0.0768 0.2918 0.050 Uiso 1 1 calc R U . . .
C67 C 0.0360(5) 0.1202(3) 0.4557(6) 0.051(3) Uani 1 1 d . . . . .
H67 H 0.0326 0.1464 0.4455 0.061 Uiso 1 1 calc R U . . .
C68 C 0.0367(6) 0.1090(3) 0.5278(6) 0.060(3) Uani 1 1 d . . . . .
H68 H 0.0336 0.1266 0.5649 0.072 Uiso 1 1 calc R U . . .
C69 C 0.0423(6) 0.0709(4) 0.5428(7) 0.068(3) Uani 1 1 d . . . . .
H69 H 0.0435 0.0617 0.5912 0.082 Uiso 1 1 calc R U . . .
C70 C 0.0461(5) 0.0461(3) 0.4864(6) 0.0545(19) Uani 1 1 d . . . . .
H70 H 0.0505 0.0199 0.4965 0.065 Uiso 1 1 calc R U . . .
C71 C 0.0435(5) 0.0597(3) 0.4161(6) 0.0545(19) Uani 1 1 d . . . . .
C72 C 0.0487(5) 0.0368(3) 0.3533(5) 0.043(2) Uani 1 1 d . . . . .
H72 H 0.0481 0.0102 0.3565 0.051 Uiso 1 1 calc R U . . .
C73 C 0.0707(4) 0.0544(2) 0.1773(5) 0.0341(19) Uani 1 1 d . . . . .
C74 C 0.0778(4) 0.0378(2) 0.1164(5) 0.0340(18) Uani 1 1 d . . . . .
H74 H 0.0756 0.0113 0.1109 0.041 Uiso 1 1 calc R U . . .
C75 C 0.0885(4) 0.0607(2) 0.0611(5) 0.0334(19) Uani 1 1 d . . . . .
C76 C 0.0843(4) 0.1130(2) 0.1320(6) 0.045(2) Uani 1 1 d . . . . .
C77 C 0.1111(5) 0.0617(2) -0.1177(5) 0.041(2) Uani 1 1 d . . . . .
H77 H 0.1048 0.0365 -0.1355 0.050 Uiso 1 1 calc R U . . .
C78 C 0.1276(5) 0.0917(3) -0.1607(6) 0.044(2) Uani 1 1 d . . . . .
C79 C 0.1382(5) 0.0853(3) -0.2290(6) 0.059(3) Uani 1 1 d . . . . .
H79 H 0.1313 0.0609 -0.2512 0.071 Uiso 1 1 calc R U . . .
C80 C 0.1595(6) 0.1153(3) -0.2655(6) 0.061(3) Uani 1 1 d . . . . .
H80 H 0.1672 0.1117 -0.3128 0.073 Uiso 1 1 calc R U . . .
C81 C 0.1688(5) 0.1501(3) -0.2313(6) 0.052(2) Uani 1 1 d . . . . .
H81 H 0.1833 0.1708 -0.2547 0.063 Uiso 1 1 calc R U . . .
C82 C 0.1570(5) 0.1548(3) -0.1634(5) 0.044(2) Uani 1 1 d . . . . .
H82 H 0.1628 0.1789 -0.1403 0.052 Uiso 1 1 calc R U . . .
C83 C 0.0843(7) 0.1543(3) 0.1415(7) 0.0644(13) Uani 1 1 d . . . . .
C84 C 0.0186(7) 0.1733(3) 0.1084(7) 0.0644(13) Uani 1 1 d . . . . .
H84 H -0.0257 0.1599 0.0855 0.077 Uiso 1 1 calc R U . . .
C85 C 0.0186(7) 0.2123(3) 0.1094(7) 0.0644(13) Uani 1 1 d . . . . .
H85 H -0.0257 0.2258 0.0868 0.077 Uiso 1 1 calc R U . . .
C86 C 0.0833(7) 0.2310(3) 0.1435(7) 0.0644(13) Uani 1 1 d . . . . .
H86 H 0.0829 0.2576 0.1448 0.077 Uiso 1 1 calc R U . . .
C87 C 0.1463(7) 0.2133(3) 0.1746(7) 0.0644(13) Uani 1 1 d . . . . .
H87 H 0.1904 0.2270 0.1968 0.077 Uiso 1 1 calc R U . . .
C88 C 0.1471(7) 0.1742(3) 0.1742(7) 0.0644(13) Uani 1 1 d . . . . .
H88 H 0.1921 0.1613 0.1970 0.077 Uiso 1 1 calc R U . . .
C89 C 0.0094(6) 0.2057(3) 0.7390(7) 0.060(3) Uani 1 1 d . . . . .
C90 C -0.0262(7) 0.1760(4) 0.6845(9) 0.102(5) Uani 1 1 d . . . . .
H90A H 0.0013 0.1526 0.7004 0.153 Uiso 1 1 calc R U . . .
H90B H -0.0277 0.1830 0.6329 0.153 Uiso 1 1 calc R U . . .
H90C H -0.0761 0.1724 0.6836 0.153 Uiso 1 1 calc R U . . .
C91 C 0.4944(6) 0.2949(3) 0.2366(6) 0.050(2) Uani 1 1 d . . . . .
C92 C 0.5324(8) 0.3223(4) 0.2945(7) 0.086(4) Uani 1 1 d . . . . .
H92A H 0.5849 0.3171 0.3133 0.129 Uiso 1 1 calc R U . . .
H92B H 0.5146 0.3209 0.3376 0.129 Uiso 1 1 calc R U . . .
H92C H 0.5233 0.3475 0.2719 0.129 Uiso 1 1 calc R U . . .
C93 C 0.6457(7) 0.0740(5) 0.0172(10) 0.085(4) Uani 1 1 d . . . . .
C94 C 0.6605(7) 0.1039(4) -0.0306(7) 0.087(5) Uani 1 1 d . . . . .
H94A H 0.6402 0.1276 -0.0209 0.131 Uiso 1 1 calc R U . . .
H94B H 0.6378 0.0972 -0.0853 0.131 Uiso 1 1 calc R U . . .
H94C H 0.7133 0.1065 -0.0174 0.131 Uiso 1 1 calc R U . . .
B1 B 0.1707(7) 0.1930(3) 0.5606(6) 0.045(3) Uani 1 1 d . . . . .
B2 B 0.3339(6) 0.1972(3) 0.9124(7) 0.046(3) Uani 1 1 d . . . . .
B3 B 0.1125(6) 0.9440(3) 0.9823(8) 0.056(3) Uani 1 1 d . . . . .
B4 B 0.6211(6) 0.0549(3) 0.4620(7) 0.042(2) Uani 1 1 d . . . . .
B5 B 0.4240(8) 0.9368(4) 0.2324(8) 0.059(3) Uani 1 1 d . . . . .
B6 B 0.6065(7) 0.2056(4) 0.0518(9) 0.070(4) Uani 1 1 d D . . . .
B7 B 0.8962(9) 0.2013(4) 0.4262(9) 0.064(4) Uani 1 1 d . . . . .
B8 B 0.8434(9) 0.0067(5) 0.3217(9) 0.156(14) Uani 1 1 d D . . . .
N1 N -0.0002(4) 0.1440(2) -0.0784(5) 0.048(2) Uani 1 1 d . . . . .
N2 N 0.1104(4) 0.18912(18) -0.0183(4) 0.0349(16) Uani 1 1 d . . . . .
N3 N 0.1733(4) 0.20823(17) 0.0146(4) 0.0319(15) Uani 1 1 d . . . . .
H3A H 0.1749 0.2329 0.0123 0.038 Uiso 1 1 calc R U . . .
N4 N 0.2267(4) 0.14953(17) 0.0462(4) 0.0319(15) Uani 1 1 d . . . . .
N5 N 0.3531(3) 0.14323(17) 0.1203(4) 0.0278(14) Uani 1 1 d . . . . .
N6 N 0.4274(4) 0.19549(17) 0.1576(4) 0.0303(15) Uani 1 1 d . . . . .
H6A H 0.4353 0.2198 0.1598 0.036 Uiso 1 1 calc R U . . .
N7 N 0.4829(3) 0.17074(17) 0.1881(4) 0.0280(14) Uani 1 1 d . . . . .
N8 N 0.5751(4) 0.1163(2) 0.2418(4) 0.0365(16) Uani 1 1 d . . . . .
N9 N 0.4649(4) 0.1002(2) 0.0645(4) 0.0408(17) Uani 1 1 d . . . . .
N10 N 0.4510(4) 0.05464(17) 0.1673(4) 0.0355(11) Uani 1 1 d . . . . .
N11 N 0.4460(4) 0.03493(18) 0.2279(4) 0.0355(11) Uani 1 1 d . . . . .
H11A H 0.4494 0.0103 0.2299 0.043 Uiso 1 1 calc R U . . .
N12 N 0.4357(3) 0.09260(17) 0.2823(3) 0.0256(14) Uani 1 1 d . . . . .
N13 N 0.4142(3) 0.09668(16) 0.3997(4) 0.0272(14) Uani 1 1 d . . . . .
N14 N 0.4090(4) 0.04318(17) 0.4686(4) 0.0389(17) Uani 1 1 d . . . . .
H14A H 0.4128 0.0188 0.4770 0.047 Uiso 1 1 calc R U . . .
N15 N 0.3960(3) 0.06716(17) 0.5191(4) 0.0305(15) Uani 1 1 d . . . . .
N16 N 0.3661(4) 0.11967(19) 0.6008(4) 0.0376(16) Uani 1 1 d . . . . .
N17 N 0.5052(4) 0.13820(18) 0.5564(3) 0.0325(16) Uani 1 1 d . . . . .
N18 N 0.3968(3) 0.18464(17) 0.4959(3) 0.0242(13) Uani 1 1 d . . . . .
N19 N 0.3346(4) 0.20419(17) 0.4621(4) 0.0300(15) Uani 1 1 d . . . . .
H19A H 0.3340 0.2288 0.4648 0.036 Uiso 1 1 calc R U . . .
N20 N 0.2801(3) 0.14607(17) 0.4268(4) 0.0281(14) Uani 1 1 d . . . . .
N21 N 0.1537(4) 0.14104(18) 0.3528(4) 0.0337(15) Uani 1 1 d . . . . .
N22 N 0.0801(4) 0.1934(2) 0.3168(4) 0.0397(17) Uani 1 1 d . . . . .
H22A H 0.0727 0.2178 0.3141 0.048 Uiso 1 1 calc R U . . .
N23 N 0.0244(4) 0.1693(2) 0.2863(4) 0.0424(18) Uani 1 1 d . . . . .
N24 N -0.0692(4) 0.1150(2) 0.2328(5) 0.0472(19) Uani 1 1 d . . . . .
N25 N 0.0396(4) 0.0981(2) 0.3999(4) 0.0435(18) Uani 1 1 d . . . . .
N26 N 0.0539(4) 0.05257(19) 0.2944(4) 0.0369(11) Uani 1 1 d . . . . .
N27 N 0.0587(4) 0.0343(2) 0.2340(4) 0.0369(11) Uani 1 1 d . . . . .
H27 H 0.0541 0.0098 0.2306 0.044 Uiso 1 1 calc R U . . .
N28 N 0.0735(4) 0.09283(18) 0.1893(5) 0.0426(18) Uani 1 1 d . . . . .
N29 N 0.0940(4) 0.09918(18) 0.0700(4) 0.0340(16) Uani 1 1 d . . . . .
N30 N 0.0931(4) 0.04687(19) -0.0047(4) 0.0362(16) Uani 1 1 d . . . . .
H30A H 0.0880 0.0227 -0.0154 0.043 Uiso 1 1 calc R U . . .
N31 N 0.1056(4) 0.07154(18) -0.0530(4) 0.0376(17) Uani 1 1 d . . . . .
N32 N 0.1376(4) 0.1259(2) -0.1291(4) 0.0390(17) Uani 1 1 d . . . . .
N33 N 0.0366(5) 0.2281(2) 0.7834(5) 0.058(2) Uani 1 1 d . . . . .
N34 N 0.4636(5) 0.2735(2) 0.1932(4) 0.051(2) Uani 1 1 d . . . . .
N35 N 0.6357(6) 0.0501(4) 0.0577(10) 0.121(5) Uani 1 1 d . . . . .
F1 F 0.1358(5) 0.18495(18) 0.6102(4) 0.087(2) Uani 1 1 d . . . . .
F2 F 0.1260(3) 0.21480(15) 0.4996(4) 0.0639(16) Uani 1 1 d . . . . .
F3 F 0.1902(3) 0.16021(13) 0.5327(3) 0.0512(13) Uani 1 1 d . . . . .
F4 F 0.2331(4) 0.21473(18) 0.5959(5) 0.097(3) Uani 1 1 d . . . . .
F5 F 0.2731(4) 0.21869(17) 0.8760(5) 0.090(2) Uani 1 1 d . . . . .
F6 F 0.3165(3) 0.16420(13) 0.9393(3) 0.0487(13) Uani 1 1 d . . . . .
F7 F 0.3804(3) 0.21877(15) 0.9721(3) 0.0567(15) Uani 1 1 d . . . . .
F8 F 0.3685(4) 0.18967(16) 0.8607(4) 0.0717(19) Uani 1 1 d . . . . .
F9 F 0.1834(3) 0.93394(17) 1.0233(4) 0.076(2) Uani 1 1 d . . . . .
F10 F 0.1093(4) 0.97193(17) 0.9293(4) 0.085(2) Uani 1 1 d . . . . .
F11 F 0.0727(3) 0.91388(14) 0.9471(3) 0.0521(14) Uani 1 1 d . . . . .
F12 F 0.0827(4) 0.9599(2) 1.0342(4) 0.091(2) Uani 1 1 d . . . . .
F13 F 0.5782(4) 0.08464(17) 0.4289(4) 0.0731(9) Uani 1 1 d . . . . .
F14 F 0.5905(4) 0.03385(17) 0.5064(4) 0.0731(9) Uani 1 1 d . . . . .
F15 F 0.6879(4) 0.06835(17) 0.5109(4) 0.0731(9) Uani 1 1 d . . . . .
F16 F 0.6321(4) 0.03196(17) 0.4091(4) 0.0731(9) Uani 1 1 d . . . . .
F17 F 0.4629(7) 0.9056(3) 0.2348(7) 0.105(2) Uani 0.7 1 d . . P A 1
F17B F 0.3611(17) 0.9512(7) 0.2553(17) 0.105(2) Uani 0.3 1 d . . P A 2
F18 F 0.4242(5) 0.95942(18) 0.1738(4) 0.087(2) Uani 1 1 d . . . . .
F19 F 0.3517(8) 0.9275(3) 0.2171(8) 0.105(2) Uani 0.7 1 d . . P A 1
F20 F 0.4507(9) 0.9565(4) 0.3001(11) 0.105(2) Uani 0.7 1 d . . P A 1
F19B F 0.3679(18) 0.9059(7) 0.2050(17) 0.105(2) Uani 0.3 1 d . . P A 2
F20B F 0.473(2) 0.9497(10) 0.301(3) 0.105(2) Uani 0.3 1 d . . P A 2
F21 F 0.5514(4) 0.21853(19) 0.0755(4) 0.0766(19) Uani 1 1 d . . . . .
F22 F 0.6552(8) 0.1860(4) 0.0963(8) 0.102(2) Uani 0.65 1 d . . P B 1
F23 F 0.6388(7) 0.2410(4) 0.0349(8) 0.102(2) Uani 0.65 1 d . . P B 1
F24 F 0.5759(9) 0.1906(4) -0.0225(10) 0.102(2) Uani 0.65 1 d . . P B 1
F22B F 0.6120(14) 0.1671(5) 0.0760(15) 0.102(2) Uani 0.35 1 d D . P B 2
F23B F 0.6712(14) 0.2199(7) 0.0982(15) 0.102(2) Uani 0.35 1 d . . P B 2
F24B F 0.5802(17) 0.2087(7) -0.0249(19) 0.102(2) Uani 0.35 1 d . . P B 2
F25 F 0.8453(12) 0.2279(6) 0.4204(13) 0.116(3) Uani 0.5 1 d . . P C 1
F26 F 0.8868(11) 0.1639(5) 0.3981(13) 0.116(3) Uani 0.5 1 d . . P C 1
F27 F 0.9366(14) 0.2107(8) 0.3872(14) 0.116(3) Uani 0.5 1 d . . P C 1
F28 F 0.9253(11) 0.1945(6) 0.5074(12) 0.116(3) Uani 0.5 1 d . . P C 1
F25B F 0.8252(12) 0.2081(6) 0.3845(12) 0.116(3) Uani 0.5 1 d . . P C 2
F26B F 0.8956(11) 0.1674(6) 0.4619(13) 0.116(3) Uani 0.5 1 d . . P C 2
F27B F 0.9578(14) 0.2128(8) 0.4147(15) 0.116(3) Uani 0.5 1 d . . P C 2
F28B F 0.9120(11) 0.2254(6) 0.4894(12) 0.116(3) Uani 0.5 1 d . . P C 2
F29 F 0.8139(13) -0.0280(6) 0.3377(14) 0.174(5) Uani 0.6 1 d D . P D 1
F30 F 0.7813(9) 0.0126(5) 0.2585(12) 0.148(5) Uani 0.6 1 d D . P D 1
F31 F 0.9049(12) -0.0028(8) 0.3117(13) 0.148(5) Uani 0.6 1 d D . P D 1
F32 F 0.8468(13) 0.0279(6) 0.3872(13) 0.174(5) Uani 0.6 1 d D . P D 1
F30B F 0.8174(14) 0.0049(8) 0.2426(10) 0.148(5) Uani 0.4 1 d D . P D 2
F29B F 0.805(2) -0.0117(8) 0.3556(17) 0.174(5) Uani 0.4 1 d D . P D 2
F31B F 0.9166(18) -0.0054(13) 0.3477(18) 0.148(5) Uani 0.4 1 d D . P D 2
F32B F 0.8521(19) 0.0447(6) 0.330(2) 0.174(5) Uani 0.4 1 d D . P D 2
Zn1 Zn 0.11444(6) 0.12951(3) -0.02142(7) 0.0384(3) Uani 1 1 d . . . . .
Zn2 Zn 0.45859(6) 0.11338(3) 0.17859(6) 0.0317(3) Uani 1 1 d . . . . .
Zn3 Zn 0.39100(6) 0.12540(3) 0.49593(6) 0.0289(2) Uani 1 1 d . . . . .
Zn4 Zn 0.04775(6) 0.11183(3) 0.29310(7) 0.0416(3) Uani 1 1 d . . . . .

loop_
_atom_site_aniso_label
_atom_site_aniso_U_11
_atom_site_aniso_U_22
_atom_site_aniso_U_33
_atom_site_aniso_U_23
_atom_site_aniso_U_13
_atom_site_aniso_U_12
C1 0.052(7) 0.042(6) 0.117(11) -0.008(6) 0.012(7) -0.004(5)
C2 0.040(7) 0.073(9) 0.166(16) -0.024(9) 0.001(8) -0.003(6)
C3 0.036(7) 0.067(8) 0.152(14) -0.005(9) -0.007(8) 0.008(6)
C4 0.039(6) 0.049(6) 0.106(10) -0.011(6) 0.002(6) 0.009(5)
C5 0.035(5) 0.038(5) 0.052(6) -0.005(4) 0.014(4) 0.004(4)
C6 0.037(5) 0.031(5) 0.057(6) -0.007(4) 0.011(5) 0.004(4)
C7 0.038(5) 0.031(4) 0.021(4) 0.003(3) 0.016(4) 0.003(3)
C8 0.036(5) 0.025(4) 0.032(4) 0.001(3) 0.011(4) 0.000(3)
C9 0.032(4) 0.027(4) 0.024(4) -0.001(3) 0.009(3) 0.001(3)
C10 0.024(4) 0.028(4) 0.042(5) -0.002(3) 0.008(4) 0.002(3)
C11 0.041(5) 0.044(5) 0.028(4) -0.005(4) 0.026(4) -0.010(4)
C12 0.038(5) 0.053(6) 0.026(4) 0.008(4) 0.008(4) -0.007(4)
C13 0.044(6) 0.065(7) 0.047(6) 0.011(5) 0.012(5) -0.017(5)
C14 0.035(6) 0.084(8) 0.067(7) 0.026(6) 0.005(5) 0.002(5)
C15 0.047(7) 0.071(8) 0.078(8) 0.017(6) 0.020(6) 0.007(6)
C16 0.055(6) 0.055(6) 0.046(6) 0.011(5) 0.026(5) 0.005(5)
C17 0.041(2) 0.033(2) 0.126(5) -0.008(2) 0.024(3) 0.0016(18)
C18 0.041(2) 0.033(2) 0.126(5) -0.008(2) 0.024(3) 0.0016(18)
C19 0.041(2) 0.033(2) 0.126(5) -0.008(2) 0.024(3) 0.0016(18)
C20 0.041(2) 0.033(2) 0.126(5) -0.008(2) 0.024(3) 0.0016(18)
C21 0.041(2) 0.033(2) 0.126(5) -0.008(2) 0.024(3) 0.0016(18)
C22 0.041(2) 0.033(2) 0.126(5) -0.008(2) 0.024(3) 0.0016(18)
C23 0.048(6) 0.042(5) 0.038(5) 0.010(4) 0.008(4) 0.007(4)
C24 0.065(7) 0.060(7) 0.042(6) 0.021(5) 0.024(5) 0.014(5)
C25 0.055(6) 0.078(7) 0.026(5) 0.003(5) 0.020(5) 0.020(5)
C26 0.049(6) 0.054(6) 0.041(5) -0.004(4) 0.020(5) 0.010(4)
C27 0.037(3) 0.037(3) 0.034(3) -0.006(2) 0.012(3) 0.007(3)
C28 0.037(3) 0.037(3) 0.034(3) -0.006(2) 0.012(3) 0.007(3)
C29 0.026(4) 0.026(4) 0.048(5) 0.015(4) 0.011(4) 0.003(3)
C30 0.030(3) 0.018(3) 0.055(4) 0.006(2) 0.011(3) 0.002(2)
C31 0.030(3) 0.018(3) 0.055(4) 0.006(2) 0.011(3) 0.002(2)
C32 0.038(3) 0.029(3) 0.017(2) 0.001(2) 0.021(2) -0.003(2)
C33 0.031(5) 0.028(4) 0.060(6) 0.022(4) 0.007(4) -0.003(4)
C34 0.031(5) 0.045(5) 0.032(5) 0.017(4) 0.007(4) -0.002(4)
C35 0.049(6) 0.068(7) 0.036(5) 0.021(5) 0.024(5) 0.002(5)
C36 0.051(6) 0.087(8) 0.044(6) 0.022(6) 0.022(5) 0.010(6)
C37 0.061(7) 0.075(7) 0.021(4) 0.002(4) 0.017(5) -0.003(5)
C38 0.038(5) 0.049(5) 0.032(5) 0.008(4) 0.009(4) -0.001(4)
C39 0.038(3) 0.029(3) 0.017(2) 0.001(2) 0.021(2) -0.003(2)
C40 0.063(6) 0.039(5) 0.032(5) -0.011(4) 0.034(5) -0.014(4)
C41 0.076(7) 0.042(5) 0.049(6) -0.008(4) 0.039(6) -0.017(5)
C42 0.103(9) 0.039(5) 0.040(6) -0.004(4) 0.047(6) -0.014(6)
C43 0.101(9) 0.042(5) 0.046(6) 0.018(5) 0.048(7) 0.033(6)
C44 0.066(6) 0.037(5) 0.033(5) 0.004(4) 0.027(5) 0.014(4)
C45 0.053(6) 0.047(5) 0.038(5) 0.002(4) 0.026(5) 0.005(5)
C46 0.052(7) 0.065(7) 0.064(7) -0.003(6) 0.016(6) 0.009(5)
C47 0.058(7) 0.054(7) 0.084(9) -0.011(6) 0.015(7) 0.004(6)
C48 0.054(6) 0.051(6) 0.043(5) -0.013(4) 0.020(5) -0.010(5)
C49 0.044(4) 0.046(3) 0.015(3) -0.011(2) 0.019(3) -0.012(3)
C50 0.044(4) 0.046(3) 0.015(3) -0.011(2) 0.019(3) -0.012(3)
C51 0.027(4) 0.033(4) 0.028(4) 0.007(3) 0.005(4) -0.005(3)
C52 0.039(5) 0.027(4) 0.034(5) 0.004(3) 0.013(4) 0.000(3)
C53 0.036(5) 0.033(4) 0.029(4) 0.004(3) 0.016(4) 0.001(3)
C54 0.021(4) 0.036(4) 0.025(4) 0.008(3) 0.010(3) -0.002(3)
C55 0.038(5) 0.049(6) 0.055(6) 0.007(5) 0.006(5) 0.015(4)
C56 0.032(5) 0.056(6) 0.048(6) 0.001(4) 0.018(4) 0.001(4)
C57 0.037(6) 0.071(7) 0.066(7) 0.002(6) 0.015(5) 0.015(5)
C58 0.032(6) 0.101(10) 0.057(7) -0.016(6) 0.009(5) -0.011(6)
C59 0.041(6) 0.077(8) 0.057(7) -0.008(6) 0.010(5) -0.004(5)
C60 0.031(5) 0.060(6) 0.062(7) -0.001(5) 0.006(5) -0.010(5)
C61 0.022(4) 0.033(4) 0.038(5) 0.004(3) 0.007(4) -0.003(3)
C62 0.032(5) 0.051(6) 0.040(5) 0.022(4) -0.008(4) -0.009(4)
C63 0.044(6) 0.044(6) 0.090(9) 0.038(6) 0.003(6) -0.014(5)
C64 0.039(6) 0.024(5) 0.142(13) 0.004(7) -0.012(7) 0.001(4)
C65 0.047(6) 0.029(5) 0.104(10) -0.016(6) 0.013(6) -0.002(4)
C66 0.022(4) 0.042(5) 0.056(6) -0.001(4) 0.009(4) 0.001(4)
C67 0.037(5) 0.063(6) 0.058(6) 0.026(5) 0.024(5) 0.000(5)
C68 0.051(6) 0.079(8) 0.053(6) 0.015(6) 0.021(5) -0.004(6)
C69 0.043(6) 0.082(8) 0.074(8) 0.029(7) 0.013(6) -0.008(6)
C70 0.038(4) 0.054(4) 0.068(5) 0.025(4) 0.016(4) -0.007(3)
C71 0.038(4) 0.054(4) 0.068(5) 0.025(4) 0.016(4) -0.007(3)
C72 0.038(5) 0.042(5) 0.048(6) -0.008(4) 0.016(4) -0.006(4)
C73 0.033(5) 0.032(4) 0.036(5) 0.014(3) 0.010(4) -0.008(3)
C74 0.037(5) 0.038(5) 0.027(4) -0.004(3) 0.012(4) 0.002(4)
C75 0.024(4) 0.033(4) 0.042(5) 0.011(4) 0.010(4) 0.000(3)
C76 0.025(4) 0.021(4) 0.076(7) 0.016(4) 0.004(5) -0.002(3)
C77 0.050(6) 0.038(5) 0.043(5) -0.013(4) 0.024(5) 0.000(4)
C78 0.033(5) 0.044(5) 0.050(6) -0.017(4) 0.008(4) 0.003(4)
C79 0.045(6) 0.068(7) 0.067(7) -0.028(6) 0.024(6) 0.002(5)
C80 0.067(7) 0.085(8) 0.038(6) -0.008(5) 0.029(5) 0.003(6)
C81 0.044(6) 0.061(6) 0.053(6) 0.003(5) 0.019(5) 0.000(5)
C82 0.052(6) 0.039(5) 0.048(6) -0.003(4) 0.029(5) 0.001(4)
C83 0.104(4) 0.035(2) 0.069(3) -0.006(2) 0.049(3) -0.006(2)
C84 0.104(4) 0.035(2) 0.069(3) -0.006(2) 0.049(3) -0.006(2)
C85 0.104(4) 0.035(2) 0.069(3) -0.006(2) 0.049(3) -0.006(2)
C86 0.104(4) 0.035(2) 0.069(3) -0.006(2) 0.049(3) -0.006(2)
C87 0.104(4) 0.035(2) 0.069(3) -0.006(2) 0.049(3) -0.006(2)
C88 0.104(4) 0.035(2) 0.069(3) -0.006(2) 0.049(3) -0.006(2)
C89 0.058(7) 0.048(6) 0.075(8) -0.009(6) 0.024(6) -0.001(5)
C90 0.070(9) 0.087(10) 0.117(12) -0.048(9) -0.007(8) -0.005(7)
C91 0.076(7) 0.034(5) 0.048(6) 0.000(4) 0.033(6) -0.007(5)
C92 0.115(12) 0.077(9) 0.066(8) -0.031(7) 0.032(8) -0.018(8)
C93 0.040(7) 0.095(11) 0.093(11) -0.016(9) -0.012(7) 0.004(7)
C94 0.074(9) 0.130(13) 0.052(7) -0.030(8) 0.014(7) 0.024(8)
B1 0.062(7) 0.036(6) 0.037(6) -0.002(4) 0.020(6) -0.006(5)
B2 0.049(7) 0.030(5) 0.061(7) -0.017(5) 0.021(6) 0.000(5)
B3 0.043(7) 0.028(5) 0.083(9) -0.018(6) 0.005(6) -0.003(5)
B4 0.047(6) 0.029(5) 0.057(7) -0.001(5) 0.029(6) 0.002(4)
B5 0.059(8) 0.051(7) 0.071(9) -0.020(6) 0.027(7) -0.014(6)
B6 0.033(7) 0.060(8) 0.081(10) -0.003(7) -0.023(7) 0.009(6)
B7 0.075(10) 0.058(8) 0.080(10) 0.017(7) 0.053(9) 0.021(7)
B8 0.079(14) 0.104(16) 0.20(3) -0.087(18) -0.057(16) 0.037(12)
N1 0.028(4) 0.039(4) 0.066(5) -0.007(4) 0.002(4) 0.001(3)
N2 0.031(4) 0.027(3) 0.045(4) -0.004(3) 0.011(3) 0.007(3)
N3 0.037(4) 0.022(3) 0.036(4) -0.003(3) 0.011(3) 0.002(3)
N4 0.033(4) 0.022(3) 0.038(4) -0.004(3) 0.009(3) 0.001(3)
N5 0.031(4) 0.025(3) 0.027(3) 0.003(3) 0.010(3) 0.001(3)
N6 0.034(4) 0.022(3) 0.032(4) -0.002(3) 0.008(3) -0.003(3)
N7 0.032(4) 0.032(3) 0.024(3) 0.001(3) 0.015(3) -0.001(3)
N8 0.040(4) 0.049(4) 0.027(4) 0.006(3) 0.020(3) 0.002(3)
N9 0.033(4) 0.040(4) 0.045(4) -0.005(3) 0.008(3) 0.007(3)
N10 0.047(3) 0.021(2) 0.044(3) 0.001(2) 0.023(3) 0.005(2)
N11 0.047(3) 0.021(2) 0.044(3) 0.001(2) 0.023(3) 0.005(2)
N12 0.029(3) 0.029(3) 0.022(3) -0.006(3) 0.013(3) 0.003(3)
N13 0.033(4) 0.020(3) 0.029(4) -0.002(3) 0.012(3) 0.001(3)
N14 0.038(4) 0.013(3) 0.060(5) 0.003(3) 0.010(4) -0.001(3)
N15 0.027(4) 0.022(3) 0.038(4) 0.015(3) 0.006(3) -0.002(3)
N16 0.037(4) 0.038(4) 0.031(4) -0.007(3) 0.004(3) 0.003(3)
N17 0.052(4) 0.038(4) 0.014(3) -0.005(3) 0.020(3) -0.005(3)
N18 0.031(4) 0.034(3) 0.010(3) -0.002(2) 0.010(3) -0.001(3)
N19 0.036(4) 0.021(3) 0.031(4) -0.002(3) 0.010(3) -0.005(3)
N20 0.032(4) 0.027(3) 0.030(4) 0.003(3) 0.017(3) -0.001(3)
N21 0.030(4) 0.030(4) 0.039(4) 0.003(3) 0.009(3) -0.004(3)
N22 0.038(4) 0.034(4) 0.045(4) 0.006(3) 0.012(4) 0.004(3)
N23 0.035(4) 0.035(4) 0.050(5) 0.004(3) 0.005(4) 0.002(3)
N24 0.027(4) 0.051(5) 0.054(5) 0.010(4) 0.003(4) 0.002(3)
N25 0.045(5) 0.049(4) 0.049(5) -0.011(4) 0.032(4) -0.004(4)
N26 0.037(3) 0.036(3) 0.037(3) 0.007(2) 0.013(2) -0.005(2)
N27 0.037(3) 0.036(3) 0.037(3) 0.007(2) 0.013(2) -0.005(2)
N28 0.039(4) 0.019(3) 0.058(5) -0.010(3) 0.003(4) 0.001(3)
N29 0.032(4) 0.033(4) 0.034(4) -0.012(3) 0.009(3) 0.003(3)
N30 0.047(4) 0.031(4) 0.040(4) -0.009(3) 0.027(4) 0.000(3)
N31 0.029(4) 0.028(4) 0.054(5) 0.001(3) 0.013(4) 0.000(3)
N32 0.042(4) 0.044(4) 0.033(4) -0.017(3) 0.016(3) 0.006(3)
N33 0.062(6) 0.037(5) 0.068(6) -0.002(4) 0.014(5) -0.011(4)
N34 0.093(7) 0.032(4) 0.039(5) 0.001(4) 0.037(5) -0.012(4)
N35 0.044(7) 0.115(12) 0.171(16) -0.005(11) -0.005(8) 0.003(7)
F1 0.145(7) 0.055(4) 0.092(5) 0.025(4) 0.081(5) 0.018(4)
F2 0.079(4) 0.047(3) 0.067(4) 0.022(3) 0.026(3) 0.018(3)
F3 0.063(4) 0.030(3) 0.064(4) 0.001(2) 0.027(3) 0.005(2)
F4 0.074(5) 0.042(4) 0.147(7) -0.017(4) 0.005(5) -0.005(3)
F5 0.068(4) 0.041(3) 0.142(7) 0.019(4) 0.013(5) 0.010(3)
F6 0.050(3) 0.031(3) 0.065(4) -0.003(2) 0.022(3) -0.002(2)
F7 0.080(4) 0.045(3) 0.047(3) -0.011(2) 0.026(3) -0.014(3)
F8 0.119(6) 0.053(4) 0.063(4) -0.016(3) 0.056(4) -0.017(4)
F9 0.025(3) 0.064(4) 0.114(6) -0.007(4) -0.007(3) -0.001(3)
F10 0.095(5) 0.039(3) 0.098(5) 0.003(3) 0.004(4) -0.011(3)
F11 0.039(3) 0.041(3) 0.067(4) -0.020(3) 0.007(3) -0.006(2)
F12 0.089(5) 0.079(5) 0.100(6) -0.054(4) 0.029(4) 0.003(4)
F13 0.086(2) 0.0500(18) 0.091(2) 0.0178(17) 0.040(2) 0.0088(16)
F14 0.086(2) 0.0500(18) 0.091(2) 0.0178(17) 0.040(2) 0.0088(16)
F15 0.086(2) 0.0500(18) 0.091(2) 0.0178(17) 0.040(2) 0.0088(16)
F16 0.086(2) 0.0500(18) 0.091(2) 0.0178(17) 0.040(2) 0.0088(16)
F17 0.132(6) 0.056(4) 0.117(5) -0.008(3) 0.033(5) 0.018(4)
F17B 0.132(6) 0.056(4) 0.117(5) -0.008(3) 0.033(5) 0.018(4)
F18 0.140(7) 0.048(4) 0.074(5) 0.006(3) 0.040(5) -0.009(4)
F19 0.132(6) 0.056(4) 0.117(5) -0.008(3) 0.033(5) 0.018(4)
F20 0.132(6) 0.056(4) 0.117(5) -0.008(3) 0.033(5) 0.018(4)
F19B 0.132(6) 0.056(4) 0.117(5) -0.008(3) 0.033(5) 0.018(4)
F20B 0.132(6) 0.056(4) 0.117(5) -0.008(3) 0.033(5) 0.018(4)
F21 0.083(5) 0.070(4) 0.091(5) 0.012(4) 0.047(4) 0.014(4)
F22 0.099(5) 0.086(5) 0.112(5) 0.002(5) 0.027(4) 0.011(4)
F23 0.099(5) 0.086(5) 0.112(5) 0.002(5) 0.027(4) 0.011(4)
F24 0.099(5) 0.086(5) 0.112(5) 0.002(5) 0.027(4) 0.011(4)
F22B 0.099(5) 0.086(5) 0.112(5) 0.002(5) 0.027(4) 0.011(4)
F23B 0.099(5) 0.086(5) 0.112(5) 0.002(5) 0.027(4) 0.011(4)
F24B 0.099(5) 0.086(5) 0.112(5) 0.002(5) 0.027(4) 0.011(4)
F25 0.113(6) 0.104(5) 0.135(8) 0.005(6) 0.048(6) 0.000(5)
F26 0.113(6) 0.104(5) 0.135(8) 0.005(6) 0.048(6) 0.000(5)
F27 0.113(6) 0.104(5) 0.135(8) 0.005(6) 0.048(6) 0.000(5)
F28 0.113(6) 0.104(5) 0.135(8) 0.005(6) 0.048(6) 0.000(5)
F25B 0.113(6) 0.104(5) 0.135(8) 0.005(6) 0.048(6) 0.000(5)
F26B 0.113(6) 0.104(5) 0.135(8) 0.005(6) 0.048(6) 0.000(5)
F27B 0.113(6) 0.104(5) 0.135(8) 0.005(6) 0.048(6) 0.000(5)
F28B 0.113(6) 0.104(5) 0.135(8) 0.005(6) 0.048(6) 0.000(5)
F29 0.182(11) 0.172(13) 0.193(14) -0.077(11) 0.097(10) 0.002(9)
F30 0.093(8) 0.116(7) 0.212(14) 0.009(9) 0.027(9) 0.004(6)
F31 0.093(8) 0.116(7) 0.212(14) 0.009(9) 0.027(9) 0.004(6)
F32 0.182(11) 0.172(13) 0.193(14) -0.077(11) 0.097(10) 0.002(9)
F30B 0.093(8) 0.116(7) 0.212(14) 0.009(9) 0.027(9) 0.004(6)
F29B 0.182(11) 0.172(13) 0.193(14) -0.077(11) 0.097(10) 0.002(9)
F31B 0.093(8) 0.116(7) 0.212(14) 0.009(9) 0.027(9) 0.004(6)
F32B 0.182(11) 0.172(13) 0.193(14) -0.077(11) 0.097(10) 0.002(9)
Zn1 0.0360(6) 0.0259(6) 0.0491(7) -0.0057(5) 0.0099(6) 0.0039(5)
Zn2 0.0352(6) 0.0297(6) 0.0321(6) 0.0002(4) 0.0144(5) -0.0004(4)
Zn3 0.0397(6) 0.0273(5) 0.0224(5) 0.0017(4) 0.0145(5) -0.0033(4)
Zn4 0.0333(6) 0.0327(6) 0.0533(8) 0.0099(5) 0.0087(6) -0.0021(5)

loop_
_atom_type_symbol
_atom_type_description
_atom_type_scat_dispersion_real
_atom_type_scat_dispersion_imag
_atom_type_scat_source
C C 0.0181 0.0091 'International Tables Vol C Tables 4.2.6.8 and 6.1.1.4'
H H 0.0000 0.0000 'International Tables Vol C Tables 4.2.6.8 and 6.1.1.4'
B B 0.0090 0.0039 'International Tables Vol C Tables 4.2.6.8 and 6.1.1.4'
N N 0.0311 0.0180 'International Tables Vol C Tables 4.2.6.8 and 6.1.1.4'
F F 0.0727 0.0534 'International Tables Vol C Tables 4.2.6.8 and 6.1.1.4'
Zn Zn -1.5491 0.6778 'International Tables Vol C Tables 4.2.6.8 and 6.1.1.4'

loop_
_geom_angle_atom_site_label_1
_geom_angle_atom_site_label_2
_geom_angle_atom_site_label_3
_geom_angle
N1 C1 C2 123.1(11)
N1 C1 H1 118.4
C2 C1 H1 118.4
C3 C2 C1 117.4(12)
C3 C2 H2 121.3
C1 C2 H2 121.3
C4 C3 C2 120.3(11)
C4 C3 H3 119.9
C2 C3 H3 119.9
C5 C4 C3 119.2(10)
C5 C4 H4 120.4
C3 C4 H4 120.4
N1 C5 C4 122.2(9)
N1 C5 C6 115.0(8)
C4 C5 C6 122.8(9)
N2 C6 C5 116.7(8)
N2 C6 H6 121.6
C5 C6 H6 121.6
N4 C7 N3 116.2(7)
N4 C7 C8 123.2(7)
N3 C7 C8 120.5(7)
C7 C8 C9 116.2(7)
C7 C8 H8 121.9
C9 C8 H8 121.9
N6 C9 N5 117.6(7)
N6 C9 C8 120.7(7)
N5 C9 C8 121.6(7)
N5 C10 N4 126.7(7)
N5 C10 C17 116.3(7)
N4 C10 C17 117.0(8)
N7 C11 C12 116.0(8)
N7 C11 H11 122.0
C12 C11 H11 122.0
N8 C12 C13 121.6(9)
N8 C12 C11 115.4(8)
C13 C12 C11 123.0(9)
C14 C13 C12 119.8(10)
C14 C13 H13 120.1
C12 C13 H13 120.1
C13 C14 C15 118.7(10)
C13 C14 H14 120.6
C15 C14 H14 120.6
C16 C15 C14 118.3(11)
C16 C15 H15 120.9
C14 C15 H15 120.9
N8 C16 C15 123.5(10)
N8 C16 H16 118.2
C15 C16 H16 118.2
C18 C17 C22 119.8(10)
C18 C17 C10 122.0(11)
C22 C17 C10 118.2(11)
C17 C18 C19 119.9(13)
C17 C18 H18 120.1
C19 C18 H18 120.1
C20 C19 C18 118.7(12)
C20 C19 H19 120.7
C18 C19 H19 120.7
C21 C20 C19 123.1(10)
C21 C20 H20 118.4
C19 C20 H20 118.4
C20 C21 C22 118.8(13)
C20 C21 H21 120.6
C22 C21 H21 120.6
C21 C22 C17 119.6(12)
C21 C22 H22 120.2
C17 C22 H22 120.2
N9 C23 C24 119.4(9)
N9 C23 H23 120.3
C24 C23 H23 120.3
C25 C24 C23 120.3(9)
C25 C24 H24 119.9
C23 C24 H24 119.9
C24 C25 C26 118.5(9)
C24 C25 H25 120.7
C26 C25 H25 120.7
C25 C26 C27 118.9(9)
C25 C26 H26 120.5
C27 C26 H26 120.5
N9 C27 C26 120.9(8)
N9 C27 C28 118.1(7)
C26 C27 C28 120.9(8)
N10 C28 C27 114.4(8)
N10 C28 H28 122.8
C27 C28 H28 122.8
N12 C29 N11 119.6(7)
N12 C29 C30 120.0(8)
N11 C29 C30 120.3(7)
C31 C30 C29 116.7(7)
C31 C30 H30 121.6
C29 C30 H30 121.6
N13 C31 C30 123.2(8)
N13 C31 N14 115.9(7)
C30 C31 N14 120.9(7)
N12 C32 N13 125.2(7)
N12 C32 C39 119.4(6)
N13 C32 C39 115.3(6)
N15 C33 C34 115.7(7)
N15 C33 H33 122.2
C34 C33 H33 122.2
N16 C34 C35 121.8(9)
N16 C34 C33 115.1(7)
C35 C34 C33 123.1(8)
C36 C35 C34 118.0(9)
C36 C35 H35 121.0
C34 C35 H35 121.0
C35 C36 C37 121.8(9)
C35 C36 H36 119.1
C37 C36 H36 119.1
C36 C37 C38 116.4(10)
C36 C37 H37 121.8
C38 C37 H37 121.8
N16 C38 C37 124.1(9)
N16 C38 H38 117.9
C37 C38 H38 117.9
C40 C39 C44 120.1(8)
C40 C39 C32 118.6(7)
C44 C39 C32 121.3(7)
C41 C40 C39 121.5(10)
C41 C40 H40 119.2
C39 C40 H40 119.2
C42 C41 C40 118.9(10)
C42 C41 H41 120.5
C40 C41 H41 120.5
C41 C42 C43 122.3(9)
C41 C42 H42 118.9
C43 C42 H42 118.9
C42 C43 C44 119.2(10)
C42 C43 H43 120.4
C44 C43 H43 120.4
C39 C44 C43 118.0(10)
C39 C44 H44 121.0
C43 C44 H44 121.0
N17 C45 C46 121.9(9)
N17 C45 H45 119.1
C46 C45 H45 119.1
C47 C46 C45 119.3(10)
C47 C46 H46 120.4
C45 C46 H46 120.4
C46 C47 C48 118.6(11)
C46 C47 H47 120.7
C48 C47 H47 120.7
C49 C48 C47 119.4(10)
C49 C48 H48 120.3
C47 C48 H48 120.3
N17 C49 C48 121.2(9)
N17 C49 C50 116.1(7)
C48 C49 C50 122.7(8)
N18 C50 C49 115.8(8)
N18 C50 H50 122.1
C49 C50 H50 122.1
N19 C51 N20 116.1(7)
N19 C51 C52 121.8(7)
N20 C51 C52 122.1(7)
C53 C52 C51 116.4(7)
C53 C52 H52 121.8
C51 C52 H52 121.8
N21 C53 N22 116.4(7)
N21 C53 C52 122.5(8)
N22 C53 C52 121.1(7)
N21 C54 N20 125.9(7)
N21 C54 C61 116.4(7)
N20 C54 C61 117.6(7)
N23 C55 C56 117.0(9)
N23 C55 H55 121.5
C56 C55 H55 121.5
N24 C56 C57 122.0(9)
N24 C56 C55 115.1(8)
C57 C56 C55 122.9(9)
C56 C57 C58 118.5(10)
C56 C57 H57 120.8
C58 C57 H57 120.8
C59 C58 C57 119.6(10)
C59 C58 H58 120.2
C57 C58 H58 120.2
C60 C59 C58 118.3(11)
C60 C59 H59 120.8
C58 C59 H59 120.8
N24 C60 C59 124.3(11)
N24 C60 H60 117.9
C59 C60 H60 117.9
C66 C61 C62 120.6(8)
C66 C61 C54 120.3(7)
C62 C61 C54 119.1(8)
C61 C62 C63 116.3(10)
C61 C62 H62 121.8
C63 C62 H62 121.8
C64 C63 C62 123.0(11)
C64 C63 H63 118.5
C62 C63 H63 118.5
C63 C64 C65 119.4(10)
C63 C64 H64 120.3
C65 C64 H64 120.3
C64 C65 C66 120.6(11)
C64 C65 H65 119.7
C66 C65 H65 119.7
C65 C66 C61 120.0(10)
C65 C66 H66 120.0
C61 C66 H66 120.0
N25 C67 C68 126.5(10)
N25 C67 H67 116.7
C68 C67 H67 116.7
C69 C68 C67 116.6(12)
C69 C68 H68 121.7
C67 C68 H68 121.7
C68 C69 C70 119.7(11)
C68 C69 H69 120.2
C70 C69 H69 120.2
C71 C70 C69 119.8(10)
C71 C70 H70 120.1
C69 C70 H70 120.1
C70 C71 N25 121.9(11)
C70 C71 C72 125.0(10)
N25 C71 C72 113.0(8)
N26 C72 C71 119.4(9)
N26 C72 H72 120.3
C71 C72 H72 120.3
C74 C73 N27 121.4(8)
C74 C73 N28 124.7(7)
N27 C73 N28 113.8(8)
C73 C74 C75 117.1(8)
C73 C74 H74 121.4
C75 C74 H74 121.4
N30 C75 N29 116.3(7)
N30 C75 C74 122.1(8)
N29 C75 C74 121.6(8)
N29 C76 N28 126.2(8)
N29 C76 C83 118.5(8)
N28 C76 C83 115.2(9)
N31 C77 C78 115.0(8)
N31 C77 H77 122.5
C78 C77 H77 122.5
N32 C78 C79 120.7(10)
N32 C78 C77 117.4(8)
C79 C78 C77 121.8(9)
C78 C79 C80 119.0(10)
C78 C79 H79 120.5
C80 C79 H79 120.5
C81 C80 C79 118.5(9)
C81 C80 H80 120.8
C79 C80 H80 120.8
C82 C81 C80 119.8(10)
C82 C81 H81 120.1
C80 C81 H81 120.1
N32 C82 C81 121.0(9)
N32 C82 H82 119.5
C81 C82 H82 119.5
C88 C83 C84 119.3(10)
C88 C83 C76 122.3(11)
C84 C83 C76 118.1(10)
C85 C84 C83 119.1(12)
C85 C84 H84 120.4
C83 C84 H84 120.4
C86 C85 C84 119.2(12)
C86 C85 H85 120.4
C84 C85 H85 120.4
C87 C86 C85 122.4(10)
C87 C86 H86 118.8
C85 C86 H86 118.8
C86 C87 C88 119.0(12)
C86 C87 H87 120.5
C88 C87 H87 120.5
C83 C88 C87 121.0(12)
C83 C88 H88 119.5
C87 C88 H88 119.5
N33 C89 C90 177.6(14)
C89 C90 H90A 109.5
C89 C90 H90B 109.5
H90A C90 H90B 109.5
C89 C90 H90C 109.5
H90A C90 H90C 109.5
H90B C90 H90C 109.5
N34 C91 C92 177.8(12)
C91 C92 H92A 109.5
C91 C92 H92B 109.5
H92A C92 H92B 109.5
C91 C92 H92C 109.5
H92A C92 H92C 109.5
H92B C92 H92C 109.5
N35 C93 C94 178.0(16)
C93 C94 H94A 109.5
C93 C94 H94B 109.5
H94A C94 H94B 109.5
C93 C94 H94C 109.5
H94A C94 H94C 109.5
H94B C94 H94C 109.5
F1 B1 F3 110.3(8)
F1 B1 F2 110.2(9)
F3 B1 F2 110.1(8)
F1 B1 F4 111.4(9)
F3 B1 F4 109.4(9)
F2 B1 F4 105.3(8)
F6 B2 F5 112.0(9)
F6 B2 F8 109.5(7)
F5 B2 F8 108.5(10)
F6 B2 F7 111.3(9)
F5 B2 F7 107.0(8)
F8 B2 F7 108.4(9)
F11 B3 F9 110.8(8)
F11 B3 F10 110.9(10)
F9 B3 F10 111.4(10)
F11 B3 F12 109.9(10)
F9 B3 F12 107.9(10)
F10 B3 F12 105.8(9)
F16 B4 F13 112.1(9)
F16 B4 F15 109.1(8)
F13 B4 F15 108.3(8)
F16 B4 F14 108.5(8)
F13 B4 F14 111.2(8)
F15 B4 F14 107.6(9)
F17 B5 F18 110.9(11)
F18 B5 F20B 110(2)
F17 B5 F20 111.5(13)
F18 B5 F20 108.8(12)
F17 B5 F19 109.8(11)
F18 B5 F19 105.8(12)
F20 B5 F19 110.0(13)
F18 B5 F19B 111.9(15)
F20B B5 F19B 138(3)
F18 B5 F17B 104.7(15)
F20B B5 F17B 90(2)
F19B B5 F17B 77.1(17)
F24B B6 F23B 124(2)
F22 B6 F21 118.8(15)
F24B B6 F21 105.2(16)
F23B B6 F21 109.5(16)
F22 B6 F24 113.6(14)
F21 B6 F24 109.3(11)
F24B B6 F22B 111.7(18)
F23B B6 F22B 102.2(17)
F21 B6 F22B 101.5(15)
F22 B6 F23 109.7(12)
F21 B6 F23 102.8(10)
F24 B6 F23 100.5(13)
F27 B7 F25 110.6(18)
F25B B7 F27B 130.1(17)
F25B B7 F26B 104.6(16)
F27B B7 F26B 119.9(18)
F25B B7 F28B 104.2(14)
F27B B7 F28B 90.0(17)
F26B B7 F28B 99.9(15)
F27 B7 F26 93.7(17)
F25 B7 F26 129.4(18)
F27 B7 F28 122.6(18)
F25 B7 F28 102.1(15)
F26 B7 F28 100.4(14)
F29B B8 F32B 120.4(18)
F31 B8 F30 119.4(19)
F29B B8 F30B 115.5(17)
F32B B8 F30B 99(2)
F29B B8 F31B 112(3)
F32B B8 F31B 101(3)
F30B B8 F31B 107(2)
F31 B8 F32 119.3(18)
F30 B8 F32 114.2(19)
F31 B8 F29 105.1(19)
F30 B8 F29 90.5(17)
F32 B8 F29 100.6(18)
C1 N1 C5 117.7(8)
C1 N1 Zn1 127.3(7)
C5 N1 Zn1 115.0(6)
C6 N2 N3 122.6(7)
C6 N2 Zn1 118.6(6)
N3 N2 Zn1 118.7(5)
N2 N3 C7 116.9(6)
N2 N3 H3A 121.6
C7 N3 H3A 121.6
C10 N4 C7 115.6(7)
C10 N4 Zn1 129.3(5)
C7 N4 Zn1 115.1(5)
C10 N5 C9 116.6(7)
C10 N5 Zn2 130.2(5)
C9 N5 Zn2 113.1(5)
C9 N6 N7 117.2(6)
C9 N6 H6A 121.4
N7 N6 H6A 121.4
C11 N7 N6 122.2(7)
C11 N7 Zn2 119.4(6)
N6 N7 Zn2 118.4(5)
C16 N8 C12 118.1(8)
C16 N8 Zn2 127.9(7)
C12 N8 Zn2 114.0(6)
C23 N9 C27 121.9(8)
C23 N9 Zn2 125.3(6)
C27 N9 Zn2 112.6(6)
C28 N10 N11 121.9(7)
C28 N10 Zn2 120.9(6)
N11 N10 Zn2 117.1(5)
C29 N11 N10 116.9(6)
C29 N11 H11A 121.5
N10 N11 H11A 121.5
C32 N12 C29 118.9(7)
C32 N12 Zn2 129.8(5)
C29 N12 Zn2 111.3(5)
C32 N13 C31 115.9(7)
C32 N13 Zn3 129.0(5)
C31 N13 Zn3 115.1(5)
N15 N14 C31 117.0(6)
N15 N14 H14A 121.5
C31 N14 H14A 121.5
C33 N15 N14 121.7(7)
C33 N15 Zn3 119.4(6)
N14 N15 Zn3 118.9(5)
C38 N16 C34 117.8(8)
C38 N16 Zn3 127.1(6)
C34 N16 Zn3 115.0(6)
C45 N17 C49 119.6(8)
C45 N17 Zn3 126.7(6)
C49 N17 Zn3 113.7(6)
C50 N18 N19 122.6(7)
C50 N18 Zn3 118.9(6)
N19 N18 Zn3 118.4(5)
N18 N19 C51 117.5(6)
N18 N19 H19A 121.2
C51 N19 H19A 121.2
C54 N20 C51 116.2(7)
C54 N20 Zn3 129.2(5)
C51 N20 Zn3 114.5(5)
C54 N21 C53 116.8(7)
C54 N21 Zn4 129.5(5)
C53 N21 Zn4 113.7(5)
N23 N22 C53 118.0(7)
N23 N22 H22A 121.0
C53 N22 H22A 121.0
C55 N23 N22 123.5(8)
C55 N23 Zn4 118.2(6)
N22 N23 Zn4 118.2(5)
C60 N24 C56 117.3(8)
C60 N24 Zn4 128.4(7)
C56 N24 Zn4 114.2(6)
C67 N25 C71 115.4(8)
C67 N25 Zn4 129.9(6)
C71 N25 Zn4 114.5(6)
C72 N26 N27 124.2(7)
C72 N26 Zn4 115.6(6)
N27 N26 Zn4 120.0(5)
N26 N27 C73 118.6(7)
N26 N27 H27 120.7
C73 N27 H27 120.7
C76 N28 C73 113.9(8)
C76 N28 Zn4 130.6(6)
C73 N28 Zn4 115.2(6)
C76 N29 C75 116.3(7)
C76 N29 Zn1 128.1(5)
C75 N29 Zn1 115.5(5)
N31 N30 C75 116.9(7)
N31 N30 H30A 121.5
C75 N30 H30A 121.5
C77 N31 N30 122.6(7)
C77 N31 Zn1 119.5(6)
N30 N31 Zn1 117.9(5)
C82 N32 C78 121.0(8)
C82 N32 Zn1 125.0(6)
C78 N32 Zn1 114.0(6)
N2 Zn1 N31 166.5(3)
N2 Zn1 N29 117.3(3)
N31 Zn1 N29 73.3(3)
N2 Zn1 N1 74.6(3)
N31 Zn1 N1 97.3(3)
N29 Zn1 N1 93.1(3)
N2 Zn1 N32 96.0(3)
N31 Zn1 N32 73.6(3)
N29 Zn1 N32 146.7(3)
N1 Zn1 N32 94.7(3)
N2 Zn1 N4 72.7(2)
N31 Zn1 N4 115.6(2)
N29 Zn1 N4 98.0(2)
N1 Zn1 N4 147.1(3)
N32 Zn1 N4 92.8(3)
N7 Zn2 N10 170.6(3)
N7 Zn2 N8 75.1(3)
N10 Zn2 N8 97.2(3)
N7 Zn2 N9 101.5(3)
N10 Zn2 N9 73.8(3)
N8 Zn2 N9 97.0(2)
N7 Zn2 N5 73.7(2)
N10 Zn2 N5 113.9(3)
N8 Zn2 N5 148.8(3)
N9 Zn2 N5 89.7(2)
N7 Zn2 N12 111.0(2)
N10 Zn2 N12 74.3(2)
N8 Zn2 N12 92.6(2)
N9 Zn2 N12 147.5(2)
N5 Zn2 N12 98.1(2)
N18 Zn3 N15 168.9(2)
N18 Zn3 N17 75.2(2)
N15 Zn3 N17 97.9(2)
N18 Zn3 N16 97.0(2)
N15 Zn3 N16 74.6(3)
N17 Zn3 N16 94.3(2)
N18 Zn3 N20 73.1(2)
N15 Zn3 N20 114.1(2)
N17 Zn3 N20 148.0(2)
N16 Zn3 N20 93.6(2)
N18 Zn3 N13 115.5(2)
N15 Zn3 N13 72.9(2)
N17 Zn3 N13 92.6(2)
N16 Zn3 N13 147.4(2)
N20 Zn3 N13 97.2(2)
N23 Zn4 N25 101.4(3)
N23 Zn4 N26 171.3(3)
N25 Zn4 N26 77.2(3)
N23 Zn4 N24 75.5(3)
N25 Zn4 N24 94.5(3)
N26 Zn4 N24 95.9(3)
N23 Zn4 N21 73.6(3)
N25 Zn4 N21 90.6(3)
N26 Zn4 N21 114.9(3)
N24 Zn4 N21 149.1(3)
N23 Zn4 N28 110.6(3)
N25 Zn4 N28 148.0(3)
N26 Zn4 N28 71.4(3)
N24 Zn4 N28 95.2(3)
N21 Zn4 N28 96.5(3)

loop_
_geom_bond_atom_site_label_1
_geom_bond_atom_site_label_2
_geom_bond_distance
C1 N1 1.338(13)
C1 C2 1.383(16)
C1 H1 0.9500
C2 C3 1.380(18)
C2 H2 0.9500
C3 C4 1.369(16)
C3 H3 0.9500
C4 C5 1.360(13)
C4 H4 0.9500
C5 N1 1.359(11)
C5 C6 1.456(12)
C6 N2 1.286(11)
C6 H6 0.9500
C7 N4 1.362(10)
C7 N3 1.369(10)
C7 C8 1.373(11)
C8 C9 1.399(11)
C8 H8 0.9500
C9 N6 1.344(10)
C9 N5 1.361(9)
C10 N5 1.326(10)
C10 N4 1.332(10)
C10 C17 1.478(12)
C11 N7 1.268(10)
C11 C12 1.462(12)
C11 H11 0.9500
C12 N8 1.347(11)
C12 C13 1.382(13)
C13 C14 1.372(15)
C13 H13 0.9500
C14 C15 1.382(16)
C14 H14 0.9500
C15 C16 1.378(14)
C15 H15 0.9500
C16 N8 1.329(12)
C16 H16 0.9500
C17 C18 1.375(17)
C17 C22 1.409(17)
C18 C19 1.394(13)
C18 H18 0.9500
C19 C20 1.378(17)
C19 H19 0.9500
C20 C21 1.343(17)
C20 H20 0.9500
C21 C22 1.397(13)
C21 H21 0.9500
C22 H22 0.9500
C23 N9 1.311(11)
C23 C24 1.404(13)
C23 H23 0.9500
C24 C25 1.380(14)
C24 H24 0.9500
C25 C26 1.380(13)
C25 H25 0.9500
C26 C27 1.388(12)
C26 H26 0.9500
C27 N9 1.338(11)
C27 C28 1.433(12)
C28 N10 1.276(10)
C28 H28 0.9500
C29 N12 1.347(10)
C29 N11 1.349(11)
C29 C30 1.406(11)
C30 C31 1.373(12)
C30 H30 0.9500
C31 N13 1.356(9)
C31 N14 1.378(11)
C32 N12 1.328(9)
C32 N13 1.335(9)
C32 C39 1.489(10)
C33 N15 1.277(11)
C33 C34 1.479(13)
C33 H33 0.9500
C34 N16 1.340(10)
C34 C35 1.399(11)
C35 C36 1.355(15)
C35 H35 0.9500
C36 C37 1.362(15)
C36 H36 0.9500
C37 C38 1.390(12)
C37 H37 0.9500
C38 N16 1.325(11)
C38 H38 0.9500
C39 C40 1.387(12)
C39 C44 1.401(12)
C40 C41 1.372(12)
C40 H40 0.9500
C41 C42 1.359(15)
C41 H41 0.9500
C42 C43 1.386(15)
C42 H42 0.9500
C43 C44 1.420(13)
C43 H43 0.9500
C44 H44 0.9500
C45 N17 1.331(11)
C45 C46 1.379(14)
C45 H45 0.9500
C46 C47 1.379(15)
C46 H46 0.9500
C47 C48 1.395(15)
C47 H47 0.9500
C48 C49 1.370(12)
C48 H48 0.9500
C49 N17 1.355(10)
C49 C50 1.457(12)
C50 N18 1.271(10)
C50 H50 0.9500
C51 N19 1.355(10)
C51 N20 1.375(10)
C51 C52 1.385(11)
C52 C53 1.378(11)
C52 H52 0.9500
C53 N21 1.357(10)
C53 N22 1.357(10)
C54 N21 1.331(10)
C54 N20 1.333(10)
C54 C61 1.486(11)
C55 N23 1.291(11)
C55 C56 1.446(13)
C55 H55 0.9500
C56 N24 1.357(12)
C56 C57 1.376(13)
C57 C58 1.382(15)
C57 H57 0.9500
C58 C59 1.375(16)
C58 H58 0.9500
C59 C60 1.347(14)
C59 H59 0.9500
C60 N24 1.335(12)
C60 H60 0.9500
C61 C66 1.391(12)
C61 C62 1.395(12)
C62 C63 1.410(14)
C62 H62 0.9500
C63 C64 1.353(18)
C63 H63 0.9500
C64 C65 1.362(18)
C64 H64 0.9500
C65 C66 1.378(13)
C65 H65 0.9500
C66 H66 0.9500
C67 N25 1.324(12)
C67 C68 1.392(13)
C67 H67 0.9500
C68 C69 1.383(16)
C68 H68 0.9500
C69 C70 1.390(16)
C69 H69 0.9500
C70 C71 1.374(14)
C70 H70 0.9500
C71 N25 1.398(12)
C71 C72 1.455(14)
C72 N26 1.266(11)
C72 H72 0.9500
C73 C74 1.327(11)
C73 N27 1.361(10)
C73 N28 1.385(10)
C74 C75 1.383(11)
C74 H74 0.9500
C75 N30 1.349(10)
C75 N29 1.382(10)
C76 N29 1.326(12)
C76 N28 1.360(12)
C76 C83 1.482(12)
C77 N31 1.290(11)
C77 C78 1.438(13)
C77 H77 0.9500
C78 N32 1.339(11)
C78 C79 1.372(13)
C79 C80 1.408(15)
C79 H79 0.9500
C80 C81 1.374(15)
C80 H80 0.9500
C81 C82 1.370(13)
C81 H81 0.9500
C82 N32 1.335(11)
C82 H82 0.9500
C83 C88 1.361(16)
C83 C84 1.391(17)
C84 C85 1.389(13)
C84 H84 0.9500
C85 C86 1.372(16)
C85 H85 0.9500
C86 C87 1.322(16)
C86 H86 0.9500
C87 C88 1.392(13)
C87 H87 0.9500
C88 H88 0.9500
C89 N33 1.133(13)
C89 C90 1.460(16)
C90 H90A 0.9800
C90 H90B 0.9800
C90 H90C 0.9800
C91 N34 1.116(12)
C91 C92 1.447(15)
C92 H92A 0.9800
C92 H92B 0.9800
C92 H92C 0.9800
C93 N35 1.20(2)
C93 C94 1.48(2)
C94 H94A 0.9800
C94 H94B 0.9800
C94 H94C 0.9800
B1 F1 1.358(12)
B1 F3 1.386(12)
B1 F2 1.395(12)
B1 F4 1.397(13)
B2 F6 1.367(12)
B2 F5 1.374(13)
B2 F8 1.384(12)
B2 F7 1.390(12)
B3 F11 1.352(11)
B3 F9 1.373(13)
B3 F10 1.383(15)
B3 F12 1.410(14)
B4 F16 1.351(12)
B4 F13 1.357(12)
B4 F15 1.387(13)
B4 F14 1.396(12)
B5 F17 1.339(16)
B5 F18 1.355(15)
B5 F20B 1.37(5)
B5 F20 1.37(2)
B5 F19 1.381(17)
B5 F19B 1.51(3)
B5 F17B 1.53(3)
B6 F22 1.233(17)
B6 F24B 1.34(4)
B6 F23B 1.35(3)
B6 F21 1.381(16)
B6 F24 1.40(2)
B6 F22B 1.435(17)
B6 F23 1.493(19)
B7 F27 1.29(3)
B7 F25B 1.35(2)
B7 F25 1.35(2)
B7 F27B 1.36(3)
B7 F26B 1.38(2)
B7 F28B 1.40(2)
B7 F26 1.42(2)
B7 F28 1.43(2)
B8 F29B 1.317(17)
B8 F31 1.325(18)
B8 F32B 1.370(17)
B8 F30 1.373(16)
B8 F30B 1.374(10)
B8 F31B 1.41(4)
B8 F32 1.412(16)
B8 F29 1.440(18)
N1 Zn1 2.177(7)
N2 N3 1.349(9)
N2 Zn1 2.128(6)
N3 H3A 0.8800
N4 Zn1 2.227(7)
N5 Zn2 2.232(6)
N6 N7 1.357(9)
N6 H6A 0.8800
N7 Zn2 2.092(6)
N8 Zn2 2.166(7)
N9 Zn2 2.213(7)
N10 N11 1.358(9)
N10 Zn2 2.104(6)
N11 H11A 0.8800
N12 Zn2 2.251(6)
N13 Zn3 2.239(6)
N14 N15 1.358(10)
N14 H14A 0.8800
N15 Zn3 2.115(6)
N16 Zn3 2.177(7)
N17 Zn3 2.164(7)
N18 N19 1.348(9)
N18 Zn3 2.115(6)
N19 H19A 0.8800
N20 Zn3 2.220(7)
N21 Zn4 2.232(7)
N22 N23 1.346(10)
N22 H22A 0.8800
N23 Zn4 2.093(7)
N24 Zn4 2.166(7)
N25 Zn4 2.101(7)
N26 N27 1.328(10)
N26 Zn4 2.115(7)
N27 H27 0.8800
N28 Zn4 2.261(8)
N29 Zn1 2.165(7)
N30 N31 1.340(9)
N30 H30A 0.8800
N31 Zn1 2.138(7)
N32 Zn1 2.202(7)

loop_
_geom_hbond_atom_site_label_D
_geom_hbond_atom_site_label_H
_geom_hbond_atom_site_label_A
_geom_hbond_distance_DH
_geom_hbond_distance_HA
_geom_hbond_distance_DA
_geom_hbond_angle_DHA
_geom_hbond_site_symmetry_A
N3 H3A F2 0.88 2.07 2.878(9) 151.7 4_565
N3 H3A F4 0.88 2.44 3.152(9) 138.6 4_565
N6 H6A N34 0.88 2.03 2.888(10) 165.9 .
N11 H11A F18 0.88 2.06 2.851(9) 148.8 1_545
N11 H11A F20 0.88 2.32 3.089(18) 146.7 1_545
N11 H11A F20B 0.88 2.48 3.29(4) 152.4 1_545
N14 H14A F14 0.88 1.91 2.785(8) 173.5 3_656
N19 H19A F5 0.88 2.50 3.193(9) 136.4 4_565
N19 H19A F7 0.88 2.06 2.874(8) 153.3 4_565
N22 H22A N33 0.88 2.06 2.926(11) 166.5 4_565
N30 H30A F10 0.88 2.19 3.002(9) 152.6 1_544
N30 H30A F12 0.88 2.44 3.207(10) 146.0 1_544

loop_
_geom_torsion_atom_site_label_1
_geom_torsion_atom_site_label_2
_geom_torsion_atom_site_label_3
_geom_torsion_atom_site_label_4
_geom_torsion
N1 C1 C2 C3 -2(3)
C1 C2 C3 C4 0(3)
C2 C3 C4 C5 2(2)
C3 C4 C5 N1 -1.1(19)
C3 C4 C5 C6 177.3(12)
N1 C5 C6 N2 -0.9(13)
C4 C5 C6 N2 -179.5(10)
N4 C7 C8 C9 0.7(11)
N3 C7 C8 C9 -177.4(7)
C7 C8 C9 N6 174.9(7)
C7 C8 C9 N5 -2.2(11)
N7 C11 C12 N8 -1.0(10)
N7 C11 C12 C13 179.4(8)
N8 C12 C13 C14 1.2(14)
C11 C12 C13 C14 -179.2(9)
C12 C13 C14 C15 -1.7(16)
C13 C14 C15 C16 1.0(17)
C14 C15 C16 N8 0.3(16)
N5 C10 C17 C18 80.5(12)
N4 C10 C17 C18 -100.8(12)
N5 C10 C17 C22 -97.2(11)
N4 C10 C17 C22 81.5(11)
C22 C17 C18 C19 -2.5(16)
C10 C17 C18 C19 179.8(9)
C17 C18 C19 C20 1.9(16)
C18 C19 C20 C21 -0.8(16)
C19 C20 C21 C22 0.4(16)
C20 C21 C22 C17 -1.0(16)
C18 C17 C22 C21 2.1(16)
C10 C17 C22 C21 179.9(9)
N9 C23 C24 C25 0.3(15)
C23 C24 C25 C26 -0.9(15)
C24 C25 C26 C27 0.5(14)
C25 C26 C27 N9 0.5(14)
C25 C26 C27 C28 178.2(9)
N9 C27 C28 N10 4.5(12)
C26 C27 C28 N10 -173.3(8)
N12 C29 C30 C31 1.9(12)
N11 C29 C30 C31 -180.0(8)
C29 C30 C31 N13 0.1(12)
C29 C30 C31 N14 -178.1(7)
N15 C33 C34 N16 -1.2(11)
N15 C33 C34 C35 177.5(8)
N16 C34 C35 C36 -0.3(14)
C33 C34 C35 C36 -178.9(9)
C34 C35 C36 C37 0.4(16)
C35 C36 C37 C38 0.7(16)
C36 C37 C38 N16 -2.1(15)
N12 C32 C39 C40 -88.0(9)
N13 C32 C39 C40 88.0(8)
N12 C32 C39 C44 93.4(9)
N13 C32 C39 C44 -90.7(9)
C44 C39 C40 C41 1.2(11)
C32 C39 C40 C41 -177.5(7)
C39 C40 C41 C42 0.5(12)
C40 C41 C42 C43 -2.1(13)
C41 C42 C43 C44 2.0(13)
C40 C39 C44 C43 -1.3(11)
C32 C39 C44 C43 177.4(7)
C42 C43 C44 C39 -0.3(12)
N17 C45 C46 C47 0.7(15)
C45 C46 C47 C48 -3.0(17)
C46 C47 C48 C49 3.3(16)
C47 C48 C49 N17 -1.3(13)
C47 C48 C49 C50 -179.4(9)
N17 C49 C50 N18 4.5(9)
C48 C49 C50 N18 -177.3(7)
N19 C51 C52 C53 -175.8(7)
N20 C51 C52 C53 4.2(12)
C51 C52 C53 N21 -5.5(12)
C51 C52 C53 N22 175.0(7)
N23 C55 C56 N24 1.3(13)
N23 C55 C56 C57 179.0(10)
N24 C56 C57 C58 -0.8(16)
C55 C56 C57 C58 -178.3(10)
C56 C57 C58 C59 0.9(17)
C57 C58 C59 C60 -0.6(17)
C58 C59 C60 N24 0.1(17)
N21 C54 C61 C66 83.3(9)
N20 C54 C61 C66 -98.2(9)
N21 C54 C61 C62 -96.2(9)
N20 C54 C61 C62 82.3(9)
C66 C61 C62 C63 -0.8(12)
C54 C61 C62 C63 178.8(8)
C61 C62 C63 C64 0.5(15)
C62 C63 C64 C65 -0.2(17)
C63 C64 C65 C66 0.3(16)
C64 C65 C66 C61 -0.6(15)
C62 C61 C66 C65 0.9(13)
C54 C61 C66 C65 -178.7(8)
N25 C67 C68 C69 0.5(16)
C67 C68 C69 C70 -0.6(15)
C68 C69 C70 C71 -0.7(16)
C69 C70 C71 N25 2.2(15)
C69 C70 C71 C72 178.5(9)
C70 C71 C72 N26 -172.1(9)
N25 C71 C72 N26 4.6(13)
N27 C73 C74 C75 178.8(8)
N28 C73 C74 C75 -0.1(13)
C73 C74 C75 N30 -176.9(8)
C73 C74 C75 N29 2.1(12)
N31 C77 C78 N32 1.9(12)
N31 C77 C78 C79 177.2(9)
N32 C78 C79 C80 -0.3(15)
C77 C78 C79 C80 -175.4(9)
C78 C79 C80 C81 0.0(16)
C79 C80 C81 C82 -0.3(16)
C80 C81 C82 N32 1.0(15)
N29 C76 C83 C88 -85.4(13)
N28 C76 C83 C88 95.0(12)
N29 C76 C83 C84 87.8(12)
N28 C76 C83 C84 -91.8(11)
C88 C83 C84 C85 0.1(16)
C76 C83 C84 C85 -173.3(10)
C83 C84 C85 C86 -0.5(16)
C84 C85 C86 C87 1.1(17)
C85 C86 C87 C88 -1.3(17)
C84 C83 C88 C87 -0.3(16)
C76 C83 C88 C87 172.8(10)
C86 C87 C88 C83 0.9(16)
C2 C1 N1 C5 2(2)
C2 C1 N1 Zn1 -176.3(12)
C4 C5 N1 C1 -0.7(16)
C6 C5 N1 C1 -179.3(10)
C4 C5 N1 Zn1 177.9(9)
C6 C5 N1 Zn1 -0.7(11)
C5 C6 N2 N3 179.5(8)
C5 C6 N2 Zn1 2.2(11)
C6 N2 N3 C7 175.2(8)
Zn1 N2 N3 C7 -7.4(9)
N4 C7 N3 N2 5.3(10)
C8 C7 N3 N2 -176.5(7)
N5 C10 N4 C7 1.4(12)
C17 C10 N4 C7 -177.2(8)
N5 C10 N4 Zn1 -180.0(6)
C17 C10 N4 Zn1 1.5(12)
N3 C7 N4 C10 177.9(7)
C8 C7 N4 C10 -0.2(11)
N3 C7 N4 Zn1 -1.0(8)
C8 C7 N4 Zn1 -179.1(6)
N4 C10 N5 C9 -2.8(12)
C17 C10 N5 C9 175.7(8)
N4 C10 N5 Zn2 -178.9(6)
C17 C10 N5 Zn2 -0.3(12)
N6 C9 N5 C10 -174.0(7)
C8 C9 N5 C10 3.2(11)
N6 C9 N5 Zn2 2.7(8)
C8 C9 N5 Zn2 179.9(6)
N5 C9 N6 N7 -2.3(10)
C8 C9 N6 N7 -179.6(7)
C12 C11 N7 N6 179.6(6)
C12 C11 N7 Zn2 -0.6(9)
C9 N6 N7 C11 -179.6(7)
C9 N6 N7 Zn2 0.7(8)
C15 C16 N8 C12 -0.8(13)
C15 C16 N8 Zn2 177.4(8)
C13 C12 N8 C16 0.1(12)
C11 C12 N8 C16 -179.5(7)
C13 C12 N8 Zn2 -178.4(7)
C11 C12 N8 Zn2 2.0(9)
C24 C23 N9 C27 0.8(14)
C24 C23 N9 Zn2 -173.9(7)
C26 C27 N9 C23 -1.2(13)
C28 C27 N9 C23 -178.9(8)
C26 C27 N9 Zn2 174.2(7)
C28 C27 N9 Zn2 -3.6(10)
C27 C28 N10 N11 179.8(7)
C27 C28 N10 Zn2 -3.2(10)
N12 C29 N11 N10 -4.7(11)
C30 C29 N11 N10 177.2(7)
C28 N10 N11 C29 -173.4(8)
Zn2 N10 N11 C29 9.5(9)
N13 C32 N12 C29 -0.8(12)
C39 C32 N12 C29 174.7(7)
N13 C32 N12 Zn2 -178.1(6)
C39 C32 N12 Zn2 -2.5(11)
N11 C29 N12 C32 -179.7(7)
C30 C29 N12 C32 -1.5(11)
N11 C29 N12 Zn2 -2.0(9)
C30 C29 N12 Zn2 176.2(6)
N12 C32 N13 C31 2.6(12)
C39 C32 N13 C31 -173.0(7)
N12 C32 N13 Zn3 -176.6(6)
C39 C32 N13 Zn3 7.7(10)
C30 C31 N13 C32 -2.2(12)
N14 C31 N13 C32 176.0(7)
C30 C31 N13 Zn3 177.2(6)
N14 C31 N13 Zn3 -4.6(9)
N13 C31 N14 N15 4.3(11)
C30 C31 N14 N15 -177.4(7)
C34 C33 N15 N14 -176.8(7)
C34 C33 N15 Zn3 3.8(10)
C31 N14 N15 C33 178.8(7)
C31 N14 N15 Zn3 -1.9(9)
C37 C38 N16 C34 2.3(13)
C37 C38 N16 Zn3 -178.2(7)
C35 C34 N16 C38 -1.0(12)
C33 C34 N16 C38 177.7(7)
C35 C34 N16 Zn3 179.5(7)
C33 C34 N16 Zn3 -1.8(9)
C46 C45 N17 C49 1.3(12)
C46 C45 N17 Zn3 -174.9(7)
C48 C49 N17 C45 -1.0(11)
C50 C49 N17 C45 177.2(6)
C48 C49 N17 Zn3 175.7(6)
C50 C49 N17 Zn3 -6.1(7)
C49 C50 N18 N19 176.9(6)
C49 C50 N18 Zn3 -0.4(8)
C50 N18 N19 C51 176.6(7)
Zn3 N18 N19 C51 -6.0(8)
N20 C51 N19 N18 3.1(10)
C52 C51 N19 N18 -176.9(7)
N21 C54 N20 C51 0.8(11)
C61 C54 N20 C51 -177.5(7)
N21 C54 N20 Zn3 177.4(5)
C61 C54 N20 Zn3 -0.9(10)
N19 C51 N20 C54 178.1(6)
C52 C51 N20 C54 -1.9(11)
N19 C51 N20 Zn3 0.9(9)
C52 C51 N20 Zn3 -179.1(6)
N20 C54 N21 C53 -2.0(11)
C61 C54 N21 C53 176.3(7)
N20 C54 N21 Zn4 -178.5(5)
C61 C54 N21 Zn4 -0.2(10)
N22 C53 N21 C54 -176.0(7)
C52 C53 N21 C54 4.5(11)
N22 C53 N21 Zn4 1.0(9)
C52 C53 N21 Zn4 -178.5(6)
N21 C53 N22 N23 0.3(11)
C52 C53 N22 N23 179.7(7)
C56 C55 N23 N22 179.2(8)
C56 C55 N23 Zn4 -2.7(12)
C53 N22 N23 C55 176.5(9)
C53 N22 N23 Zn4 -1.5(10)
C59 C60 N24 C56 0.0(16)
C59 C60 N24 Zn4 176.9(8)
C57 C56 N24 C60 0.3(14)
C55 C56 N24 C60 178.1(9)
C57 C56 N24 Zn4 -177.1(8)
C55 C56 N24 Zn4 0.7(11)
C68 C67 N25 C71 0.8(14)
C68 C67 N25 Zn4 -174.3(7)
C70 C71 N25 C67 -2.2(13)
C72 C71 N25 C67 -178.9(8)
C70 C71 N25 Zn4 173.7(7)
C72 C71 N25 Zn4 -3.1(10)
C71 C72 N26 N27 -179.8(8)
C71 C72 N26 Zn4 -3.7(11)
C72 N26 N27 C73 -174.1(8)
Zn4 N26 N27 C73 10.0(10)
C74 C73 N27 N26 178.3(8)
N28 C73 N27 N26 -2.6(11)
N29 C76 N28 C73 -2.1(12)
C83 C76 N28 C73 177.5(8)
N29 C76 N28 Zn4 -174.8(6)
C83 C76 N28 Zn4 4.8(12)
C74 C73 N28 C76 0.1(12)
N27 C73 N28 C76 -178.9(7)
C74 C73 N28 Zn4 173.9(7)
N27 C73 N28 Zn4 -5.1(9)
N28 C76 N29 C75 3.9(12)
C83 C76 N29 C75 -175.7(9)
N28 C76 N29 Zn1 -178.1(6)
C83 C76 N29 Zn1 2.3(12)
N30 C75 N29 C76 175.3(7)
C74 C75 N29 C76 -3.8(12)
N30 C75 N29 Zn1 -2.9(9)
C74 C75 N29 Zn1 178.0(6)
N29 C75 N30 N31 2.8(11)
C74 C75 N30 N31 -178.1(7)
C78 C77 N31 N30 -177.5(8)
C78 C77 N31 Zn1 3.7(11)
C75 N30 N31 C77 179.9(8)
C75 N30 N31 Zn1 -1.3(9)
C81 C82 N32 C78 -1.3(14)
C81 C82 N32 Zn1 -178.5(7)
C79 C78 N32 C82 0.9(14)
C77 C78 N32 C82 176.3(8)
C79 C78 N32 Zn1 178.5(7)
C77 C78 N32 Zn1 -6.2(10)

loop_
_platon_squeeze_void_nr
_platon_squeeze_void_average_x
_platon_squeeze_void_average_y
_platon_squeeze_void_average_z
_platon_squeeze_void_volume
_platon_squeeze_void_count_electrons
1 0.799 0.250 -0.090 722.5 210.7
2 0.201 0.750 -0.057 722.6 209.0
3 0.638 0.989 0.176 23.7 10.4
4 0.362 0.489 0.323 23.7 9.9
5 0.638 0.511 0.676 23.6 9.7
6 0.362 1.011 0.823 23.6 9.3
